data_1573110
loop_
_publ_author_name
'Wu, Weikang'
'Rajeshkumar, Thayalan'
'Zhu, Shan'
'Chai, Fuxiang'
'Hong, Dongjing'
'Huang, Zeming'
'Yuan, Qingbing'
'Maron, Laurent'
'Wang, Shaowu'

_publ_section_title
;
 Rare-earth metal complexes bearing electrophilic and nucleophilic carbon
 centres and their unique reactivity patterns towards pyridine
 derivatives.
;
_journal_issue 48
_journal_name_full 'Chemical science'
_journal_page_first 20315
_journal_page_last 20327
_journal_paper_doi 10.1039/d4sc04197f
_journal_volume 15
_journal_year 2024
_chemical_formula_moiety 'C70 H91 Dy N10, 0.25(C6 H14), 0.5(C7 H8)'
_chemical_formula_sum 'C75 H98.5 Dy N10'
_chemical_formula_weight 1302.63
_space_group_crystal_system monoclinic
_space_group_IT_number 15
_space_group_name_Hall '-C 2yc'
_space_group_name_H-M_alt 'C 1 2/c 1'
_atom_sites_solution_hydrogens geom
_atom_sites_solution_primary iterative
_audit_creation_date 2024-04-16
_audit_creation_method
;
Olex2 1.5
(compiled 2023.08.24 svn.re1ec1418 for OlexSys, GUI svn.r6817)
;
_audit_update_record
;
2024-05-29 deposited with the CCDC.	2024-11-12 downloaded from the CCDC.
;
_cell_angle_alpha 90
_cell_angle_beta 95.6000(10)
_cell_angle_gamma 90
_cell_formula_units_Z 8
_cell_length_a 30.753(3)
_cell_length_b 22.844(2)
_cell_length_c 21.5677(19)
_cell_measurement_reflns_used 9987
_cell_measurement_temperature 300
_cell_measurement_theta_max 22.17
_cell_measurement_theta_min 2.19
_cell_volume 15079(2)
_computing_molecular_graphics 'Olex2 1.5 (Dolomanov et al., 2009)'
_computing_publication_material 'Olex2 1.5 (Dolomanov et al., 2009)'
_computing_structure_refinement 'SHELXL 2018/3 (Sheldrick, 2015)'
_computing_structure_solution 'olex2.solve 1.5 (Bourhis et al., 2015)'
_diffrn_ambient_temperature 300
_diffrn_measured_fraction_theta_full 0.998
_diffrn_measured_fraction_theta_max 0.998
_diffrn_measurement_device_type 'Bruker APEX-II CCD'
_diffrn_measurement_method '\f and \w scans'
_diffrn_radiation_type MoK\a
_diffrn_radiation_wavelength 0.71073
_diffrn_reflns_av_R_equivalents 0.1104
_diffrn_reflns_av_unetI/netI 0.0832
_diffrn_reflns_Laue_measured_fraction_full 0.998
_diffrn_reflns_Laue_measured_fraction_max 0.998
_diffrn_reflns_limit_h_max 36
_diffrn_reflns_limit_h_min -36
_diffrn_reflns_limit_k_max 27
_diffrn_reflns_limit_k_min -27
_diffrn_reflns_limit_l_max 25
_diffrn_reflns_limit_l_min -25
_diffrn_reflns_number 71987
_diffrn_reflns_point_group_measured_fraction_full 0.998
_diffrn_reflns_point_group_measured_fraction_max 0.998
_diffrn_reflns_theta_full 24.999
_diffrn_reflns_theta_max 24.999
_diffrn_reflns_theta_min 1.112
_diffrn_standards_number 0
_exptl_absorpt_coefficient_mu 1.036
_exptl_absorpt_correction_T_max 0.828
_exptl_absorpt_correction_T_min 0.418
_exptl_absorpt_correction_type none
_exptl_crystal_colour 'clear light black'
_exptl_crystal_colour_lustre clear
_exptl_crystal_colour_modifier light
_exptl_crystal_colour_primary black
_exptl_crystal_density_diffrn 1.148
_exptl_crystal_description block
_exptl_crystal_F_000 5476
_exptl_crystal_size_max 0.21
_exptl_crystal_size_mid 0.20
_exptl_crystal_size_min 0.19
_refine_diff_density_max 0.677
_refine_diff_density_min -0.676
_refine_diff_density_rms 0.088
_refine_ls_extinction_method none
_refine_ls_goodness_of_fit_ref 1.020
_refine_ls_hydrogen_treatment constr
_refine_ls_matrix_type full
_refine_ls_number_parameters 1152
_refine_ls_number_reflns 13275
_refine_ls_number_restraints 1379
_refine_ls_restrained_S_all 1.013
_refine_ls_R_factor_all 0.1186
_refine_ls_R_factor_gt 0.0556
_refine_ls_shift/su_max 0.002
_refine_ls_shift/su_mean 0.000
_refine_ls_structure_factor_coef Fsqd
_refine_ls_weighting_details 'w=1/[\s^2^(Fo^2^)+(0.0877P)^2^] where P=(Fo^2^+2Fc^2^)/3'
_refine_ls_weighting_scheme calc
_refine_ls_wR_factor_gt 0.1348
_refine_ls_wR_factor_ref 0.1651
_reflns_Friedel_coverage 0.000
_reflns_number_gt 7586
_reflns_number_total 13275
_reflns_threshold_expression 'I > 2\s(I)'
_cod_data_source_file d4sc04197f4.cif
_cod_data_source_block 8c
_cod_depositor_comments 'Adding full bibliography for 1573095--1573138.cif.'
_cod_original_cell_volume 15080(2)
_cod_original_formula_sum 'C75 H98.50 Dy N10'
_cod_database_code 1573110
_shelx_shelxl_version_number 2018/3
_shelx_space_group_comment
;
The symmetry employed for this shelxl refinement is uniquely defined
by the following loop, which should always be used as a source of
symmetry information in preference to the above space-group names.
They are only intended as comments.
;
_shelx_estimated_absorpt_t_max 0.828
_shelx_estimated_absorpt_t_min 0.812
_olex2_refinement_description
;
1. Fixed Uiso
 At 1.2 times of:
  All C(H) groups, All C(H,H) groups, All C(H,H,H,H) groups
 At 1.5 times of:
  All C(H,H,H) groups
2. Restrained distances
 C1A-C1B = C1B-C1C = C1C-C1D = C1D-C1E = C1E-C1F
 1.52 with sigma of 0.02
 C41A-C40A = C40-C39 = C40A-C39A = C41-C40 = C42-C41 = C42A-C41A = C43-C42 =
 C43A-C42A
 1.54 with sigma of 0.01
 C15A-C14A = C14A-C13A = C13A-C12A = C15-C14 = C12A-C11A = C14-C13 = C13-C12 =
 C12-C11
 1.54 with sigma of 0.01
 N2A-C15A = N2A-C11A = N2-C15 = N2-C11 = N2-C10 = N2A-C10A
 1.48 with sigma of 0.01
 C49-C14A
 2.5 with sigma of 0.01
 C1H-C1I = C1H-C1M = C1J-C1K
 1.39 with sigma of 0.02
 C1I-C1J = C1K-C1L = C1L-C1M
 1.38 with sigma of 0.02
 C1G-C1H
 1.51 with sigma of 0.02
 C1A-C1C = C1D-C1F
 2.53 with sigma of 0.04
 C1B-C1D = C1C-C1E
 2.54 with sigma of 0.04
 C1H-C1J
 2.42 with sigma of 0.04
 C1J-C1L = C1K-C1M
 2.4 with sigma of 0.04
 C1H-C1L
 2.41 with sigma of 0.04
 C1I-C1K
 2.39 with sigma of 0.04
 C1G-C1I = C1G-C1M
 2.52 with sigma of 0.04
 C38-C37 \\sim C38A-C37
 with sigma of 0.02
 C1A-C1B \\sim C1B-C1C \\sim C1C-C1D \\sim C1D-C1E \\sim C1E-C1F
 with sigma of 0.02
 N5-C38 \\sim N5A-C38A \\sim N5-C39 \\sim N5A-C43A \\sim N5A-C39A \\sim N5-C43
 with sigma of 0.02
 C1A-C1C \\sim C1C-C1E \\sim C1B-C1D \\sim C1D-C1F
 with sigma of 0.04
 C55A-C54 \\sim C55-C54 \\sim C56-C54 \\sim C56A-C54
 with sigma of 0.02
 C53A-C51 \\sim C53-C51 \\sim C52-C51 \\sim C52A-C51
 with sigma of 0.02
 C26-C22 \\sim C26A-C22A \\sim C23A-C18A \\sim C23-C18
 with sigma of 0.02
 C27-C26 \\sim C27A-C26A \\sim C28A-C26A \\sim C28-C26 \\sim C25A-C23A \\sim
C25-C23 \\sim C24A-C23A ~
 C24-C23
 with sigma of 0.02
 N3-C17A \\sim N3-C17
 with sigma of 0.02
 C9-C10 \\sim C9A-C10A
 with sigma of 0.02
 C15-C14 \\sim C15A-C14A \\sim C14A-C13A \\sim C13A-C12A \\sim C12A-C11A \\sim
C12-C11 \\sim C13-C12 ~
 C14-C13
 with sigma of 0.02
 N2-C10 \\sim N2A-C10A \\sim N2A-C15A \\sim N2-C15 \\sim N2A-C11A \\sim N2-C11
 with sigma of 0.02
 N1-C9 \\sim N1-C9A
 with sigma of 0.02
 C1H-C1L \\sim C1H-C1J \\sim C1M-C1K \\sim C1I-C1M \\sim C1J-C1L \\sim C1I-C1K
 with sigma of 0.04
 C1G-C1M \\sim C1G-C1I
 with sigma of 0.04
 C1H-C1I \\sim C1I-C1J \\sim C1J-C1K \\sim C1K-C1L \\sim C1L-C1M \\sim C1M-C1H
 with sigma of 0.02
3. Restrained planarity
 C1A, C1B, C1C, C1D, C1E, C1F
 with sigma of 0.1
 N3, C17A, C18A, C19A, C20A, C21A, C22A, C23A, C26A
 with sigma of 0.1
 N3, C17, C18, C19, C20, C21, C22, C23, C26
 with sigma of 0.1
 C1G, C1H, C1I, C1J, C1K, C1L, C1M
 with sigma of 0.1
4. Uiso/Uaniso restraints and constraints
C37 \\sim N5 \\sim C38 \\sim C39 \\sim C40 \\sim C41 \\sim C42 \\sim C43 \\sim
N5A \\sim C38A \\sim C39A \\sim C40A \\sim C41A \\sim C42A \\sim C43A: within
2A with sigma of 0.01 and sigma for terminal atoms of 0.02 within 2A
C1A \\sim C1B \\sim C1C \\sim C1D \\sim C1E \\sim C1F: within 2A with sigma of
0.04 and sigma for terminal atoms of 0.08 within 2A
C54 \\sim C55 \\sim C56 \\sim C55A \\sim C56A: within 2A with sigma of 0.01 and
sigma for terminal atoms of 0.02 within 2A
C51 \\sim C52 \\sim C53 \\sim C52A \\sim C53A: within 2A with sigma of 0.01 and
sigma for terminal atoms of 0.02 within 2A
N3 \\sim C17 \\sim C18 \\sim C19 \\sim C20 \\sim C21 \\sim C22 \\sim C23 \\sim
C24 \\sim C25 \\sim C26 \\sim C27 \\sim C28 \\sim C17A \\sim C18A \\sim C19A
\\sim C20A \\sim C21A \\sim C22A \\sim C23A \\sim C24A \\sim C25A \\sim C26A
\\sim C27A \\sim C28A: within 2A with sigma of 0.01 and sigma for terminal
atoms of 0.02 within 2A
N2 \\sim C9 \\sim C10 \\sim C11 \\sim C12 \\sim C13 \\sim C14 \\sim C15 \\sim
N2A \\sim C9A \\sim C10A \\sim C11A \\sim C12A \\sim C13A \\sim C14A \\sim C15A
\\sim N1: within 2A with sigma of 0.01 and sigma for terminal atoms of 0.02
within 2A
C70 \\sim N10 \\sim C69: within 2A with sigma of 0.01 and sigma for terminal
atoms of 0.02 within 2A
C1G \\sim C1H \\sim C1I \\sim C1J \\sim C1K \\sim C1L \\sim C1M: within 2A with
sigma of 0.04 and sigma for terminal atoms of 0.08 within 2A
Uanis(C1A) \\sim Ueq, Uanis(C1B) \\sim Ueq, Uanis(C1C) \\sim Ueq, Uanis(C1D)
\\sim Ueq, Uanis(C1E) \\sim Ueq, Uanis(C1F) \\sim Ueq: with sigma of 0.01 and
sigma for terminal atoms of 0.02
Uanis(C1G) \\sim Ueq, Uanis(C1H) \\sim Ueq, Uanis(C1I) \\sim Ueq, Uanis(C1J)
\\sim Ueq, Uanis(C1K) \\sim Ueq, Uanis(C1L) \\sim Ueq, Uanis(C1M) \\sim Ueq:
with sigma of 0.01 and sigma for terminal atoms of 0.02
5. Rigid body (RIGU) restrains
 C1A, C1B, C1C, C1D, C1E, C1F
 with sigma for 1-2 distances of 0.004 and sigma for 1-3 distances of 0.004
 C1G, C1H, C1I, C1J, C1K, C1L, C1M
 with sigma for 1-2 distances of 0.004 and sigma for 1-3 distances of 0.004
6. Same fragment restrains
{N1, N2A, C9A, C10A, C11A, C12A, C13A, C14A, C15A} sigma for 1-2: 0.02, 1-3:
0.04
as in
{N1, N2, C9, C10, C11, C12, C13, C14, C15}
{C37, N5A, C38A, C39A, C40A, C41A, C42A, C43A} sigma for 1-2: 0.02, 1-3: 0.04
as in
{C37, N5, C38, C39, C40, C41, C42, C43}
{C51, C52A, C53A} sigma for 1-2: 0.02, 1-3: 0.04
as in
{C51, C52, C53}
{N3, C17A, C18A, C19A, C20A, C21A, C22A, C23A, C24A, C25A, C26A, C27A, C28A}
sigma for 1-2: 0.02, 1-3: 0.04
as in
{N3, C17, C18, C19, C20, C21, C22, C23, C24, C25, C26, C27, C28}
{C54, C55A, C56A} sigma for 1-2: 0.02, 1-3: 0.04
as in
{C54, C55, C56}
7. Others
 Sof(H37C)=Sof(H37D)=Sof(N5A)=Sof(C38A)=Sof(H38C)=Sof(H38D)=Sof(C39A)=
 Sof(H39C)=Sof(H39D)=Sof(C40A)=Sof(H40C)=Sof(H40D)=Sof(C41A)=Sof(H41C)=
 Sof(H41D)=Sof(C42A)=Sof(H42C)=Sof(H42D)=Sof(C43A)=Sof(H43C)=Sof(H43D)=1-FVAR(1)
 Sof(H37A)=Sof(H37B)=Sof(N5)=Sof(C38)=Sof(H38A)=Sof(H38B)=Sof(C39)=Sof(H39A)=
 Sof(H39B)=Sof(C40)=Sof(H40A)=Sof(H40B)=Sof(C41)=Sof(H41A)=Sof(H41B)=Sof(C42)=
 Sof(H42A)=Sof(H42B)=Sof(C43)=Sof(H43A)=Sof(H43B)=FVAR(1)
 Sof(H51A)=Sof(C52A)=Sof(H52D)=Sof(H52E)=Sof(H52F)=Sof(C53A)=Sof(H53D)=
 Sof(H53E)=Sof(H53F)=1-FVAR(2)
 Sof(H51)=Sof(C52)=Sof(H52A)=Sof(H52B)=Sof(H52C)=Sof(C53)=Sof(H53A)=Sof(H53B)=
 Sof(H53C)=FVAR(2)
 Sof(H54A)=Sof(C55A)=Sof(H55D)=Sof(H55E)=Sof(H55F)=Sof(C56A)=Sof(H56D)=
 Sof(H56E)=Sof(H56F)=1-FVAR(3)
 Sof(H54)=Sof(C55)=Sof(H55A)=Sof(H55B)=Sof(H55C)=Sof(C56)=Sof(H56A)=Sof(H56B)=
 Sof(H56C)=FVAR(3)
 Sof(C17A)=Sof(C18A)=Sof(C19A)=Sof(H19A)=Sof(C20A)=Sof(H20A)=Sof(C21A)=
 Sof(H21A)=Sof(C22A)=Sof(C23A)=Sof(H23A)=Sof(C24A)=Sof(H24D)=Sof(H24E)=
 Sof(H24F)=Sof(C25A)=Sof(H25D)=Sof(H25E)=Sof(H25F)=Sof(C26A)=Sof(H26A)=
 Sof(C27A)=Sof(H27D)=Sof(H27E)=Sof(H27F)=Sof(C28A)=Sof(H28D)=Sof(H28E)=
 Sof(H28F)=1-FVAR(4)
 Sof(C17)=Sof(C18)=Sof(C19)=Sof(H19)=Sof(C20)=Sof(H20)=Sof(C21)=Sof(H21)=
 Sof(C22)=Sof(C23)=Sof(H23)=Sof(C24)=Sof(H24A)=Sof(H24B)=Sof(H24C)=Sof(C25)=
 Sof(H25A)=Sof(H25B)=Sof(H25C)=Sof(C26)=Sof(H26)=Sof(C27)=Sof(H27A)=Sof(H27B)=
 Sof(H27C)=Sof(C28)=Sof(H28A)=Sof(H28B)=Sof(H28C)=FVAR(4)
 Sof(N2A)=Sof(C9A)=Sof(H9AA)=Sof(H9AB)=Sof(C10A)=Sof(H10C)=Sof(H10D)=Sof(C11A)=
 Sof(H11C)=Sof(H11D)=Sof(C12A)=Sof(H12C)=Sof(H12D)=Sof(C13A)=Sof(H13C)=
 Sof(H13D)=Sof(C14A)=Sof(H14C)=Sof(H14D)=Sof(C15A)=Sof(H15C)=Sof(H15D)=1-FVAR(5)
 Sof(N2)=Sof(C9)=Sof(H9A)=Sof(H9B)=Sof(C10)=Sof(H10A)=Sof(H10B)=Sof(C11)=
 Sof(H11A)=Sof(H11B)=Sof(C12)=Sof(H12A)=Sof(H12B)=Sof(C13)=Sof(H13A)=Sof(H13B)=
 Sof(C14)=Sof(H14A)=Sof(H14B)=Sof(C15)=Sof(H15A)=Sof(H15B)=FVAR(5)
 Fixed Sof: C1A(0.25) H1AA(0.25) H1AB(0.25) H1AC(0.25) C1B(0.25) H1BA(0.25)
 H1BB(0.25) C1C(0.25) H1CA(0.25) H1CB(0.25) C1D(0.25) H1DA(0.25) H1DB(0.25)
 C1E(0.25) H1EA(0.25) H1EB(0.25) C1F(0.25) H1FA(0.25) H1FB(0.25) H1FC(0.25)
 C1G(0.5) H1GA(0.5) H1GB(0.5) H1GC(0.5) C1H(0.5) C1I(0.5) H1I(0.5) C1J(0.5)
 H1J(0.5) C1K(0.5) H1K(0.5) C1L(0.5) H1L(0.5) C1M(0.5) H1M(0.5)
8.a Ternary CH refined with riding coordinates:
 C23(H23), C26(H26), C44(H44), C51(H51), C51(H51A), C54(H54), C54(H54A),
 C23A(H23A), C26A(H26A)
8.b Secondary CH2 refined with riding coordinates:
 C9(H9A,H9B), C10(H10A,H10B), C11(H11A,H11B), C12(H12A,H12B), C13(H13A,H13B),
 C14(H14A,H14B), C15(H15A,H15B), C37(H37A,H37B), C37(H37C,H37D), C38(H38A,H38B),
  C39(H39A,H39B), C40(H40A,H40B), C41(H41A,H41B), C42(H42A,H42B), C43(H43A,
 H43B), C9A(H9AA,H9AB), C10A(H10C,H10D), C11A(H11C,H11D), C12A(H12C,H12D),
 C13A(H13C,H13D), C14A(H14C,H14D), C15A(H15C,H15D), C38A(H38C,H38D), C39A(H39C,
 H39D), C40A(H40C,H40D), C41A(H41C,H41D), C42A(H42C,H42D), C43A(H43C,H43D),
 C1B(H1BA,H1BB), C1C(H1CA,H1CB), C1D(H1DA,H1DB), C1E(H1EA,H1EB)
8.c Me refined with riding coordinates:
 C1A(H1AA,H1AB,H1AC), C1F(H1FA,H1FB,H1FC)
8.d Aromatic/amide H refined with riding coordinates:
 C19(H19), C20(H20), C21(H21), C4(H4), C5(H5), C6(H6), C7(H7), C16(H16),
 C32(H32), C33(H33), C34(H34), C35(H35), C47(H47), C48(H48), C49(H49), C58(H58),
  C60(H60), C61(H61), C64(H64), C65(H65), C67(H67), C68(H68), C19A(H19A),
 C20A(H20A), C21A(H21A), C1I(H1I), C1J(H1J), C1K(H1K), C1L(H1L), C1M(H1M)
8.e Idealised Me refined as rotating group:
 C24(H24A,H24B,H24C), C25(H25A,H25B,H25C), C27(H27A,H27B,H27C), C28(H28A,H28B,
 H28C), C52(H52A,H52B,H52C), C53(H53A,H53B,H53C), C55(H55A,H55B,H55C), C56(H56A,
 H56B,H56C), C62(H62A,H62B,H62C), C63(H63A,H63B,H63C), C69(H69A,H69B,H69C),
 C70(H70A,H70B,H70C), C24A(H24D,H24E,H24F), C25A(H25D,H25E,H25F), C27A(H27D,
 H27E,H27F), C28A(H28D,H28E,H28F), C52A(H52D,H52E,H52F), C53A(H53D,H53E,H53F),
 C55A(H55D,H55E,H55F), C56A(H56D,H56E,H56F), C1G(H1GA,H1GB,H1GC)
;
_olex2_submission_special_instructions 'No special instructions were received'

loop_
_space_group_symop_operation_xyz
'x, y, z'
'-x, y, -z+1/2'
'x+1/2, y+1/2, z'
'-x+1/2, y+1/2, -z+1/2'
'-x, -y, -z'
'x, -y, z-1/2'
'-x+1/2, -y+1/2, -z'
'x+1/2, -y+1/2, z-1/2'

loop_
_atom_site_label
_atom_site_type_symbol
_atom_site_fract_x
_atom_site_fract_y
_atom_site_fract_z
_atom_site_U_iso_or_equiv
_atom_site_adp_type
_atom_site_occupancy
_atom_site_site_symmetry_order
_atom_site_calc_flag
_atom_site_refinement_flags_posn
_atom_site_refinement_flags_adp
_atom_site_refinement_flags_occupancy
_atom_site_disorder_assembly
_atom_site_disorder_group
Dy1 Dy 0.68554(2) 0.63334(2) 0.69998(2) 0.05260(13) Uani 1 1 d . . . . .
N1 N 0.79394(18) 0.6905(2) 0.7565(2) 0.0602(14) Uani 1 1 d D U . . .
N2 N 0.8924(4) 0.6324(7) 0.7041(7) 0.145(3) Uani 0.636(7) 1 d D U P A 1
C9 C 0.8213(9) 0.6388(8) 0.7541(12) 0.087(3) Uani 0.636(7) 1 d D U P A 1
H9A H 0.803474 0.603679 0.752401 0.104 Uiso 0.636(7) 1 calc R U P A 1
H9B H 0.842092 0.636853 0.790880 0.104 Uiso 0.636(7) 1 calc R U P A 1
C10 C 0.8464(4) 0.6443(7) 0.6925(7) 0.110(3) Uani 0.636(7) 1 d D U P A 1
H10A H 0.833530 0.617103 0.661362 0.132 Uiso 0.636(7) 1 calc R U P A 1
H10B H 0.842349 0.683557 0.675725 0.132 Uiso 0.636(7) 1 calc R U P A 1
C11 C 0.9174(5) 0.6412(9) 0.6498(8) 0.161(4) Uani 0.636(7) 1 d D U P A 1
H11A H 0.917888 0.682216 0.638426 0.193 Uiso 0.636(7) 1 calc R U P A 1
H11B H 0.904711 0.618842 0.614332 0.193 Uiso 0.636(7) 1 calc R U P A 1
C12 C 0.9641(5) 0.6191(8) 0.6712(11) 0.182(4) Uani 0.636(7) 1 d D U P A 1
H12A H 0.973348 0.633892 0.712577 0.219 Uiso 0.636(7) 1 calc R U P A 1
H12B H 0.984433 0.633180 0.642941 0.219 Uiso 0.636(7) 1 calc R U P A 1
C13 C 0.9641(6) 0.5511(8) 0.6720(10) 0.175(4) Uani 0.636(7) 1 d D U P A 1
H13A H 0.954291 0.536618 0.630706 0.210 Uiso 0.636(7) 1 calc R U P A 1
H13B H 0.993655 0.537077 0.682809 0.210 Uiso 0.636(7) 1 calc R U P A 1
C14 C 0.9341(6) 0.5270(7) 0.7191(9) 0.168(4) Uani 0.636(7) 1 d D U P A 1
H14A H 0.914231 0.497784 0.700006 0.201 Uiso 0.636(7) 1 calc R U P A 1
H14B H 0.951031 0.509891 0.754856 0.201 Uiso 0.636(7) 1 calc R U P A 1
C15 C 0.9092(6) 0.5813(7) 0.7379(9) 0.166(4) Uani 0.636(7) 1 d D U P A 1
H15A H 0.883884 0.565394 0.755609 0.199 Uiso 0.636(7) 1 calc R U P A 1
H15B H 0.927623 0.597327 0.772928 0.199 Uiso 0.636(7) 1 calc R U P A 1
N3 N 0.66284(18) 0.7415(2) 0.7036(2) 0.0569(13) Uani 1 1 d D U . . .
C17 C 0.6237(3) 0.7761(4) 0.6905(6) 0.063(2) Uani 0.636(19) 1 d D U P B 1
C18 C 0.5946(4) 0.7848(6) 0.7359(6) 0.073(2) Uani 0.636(19) 1 d D U P B 1
C19 C 0.5591(4) 0.8212(7) 0.7236(7) 0.078(3) Uani 0.636(19) 1 d D U P B 1
H19 H 0.541452 0.829321 0.755238 0.094 Uiso 0.636(19) 1 calc R U P B 1
C20 C 0.5491(4) 0.8460(7) 0.6656(7) 0.080(3) Uani 0.636(19) 1 d D U P B 1
H20 H 0.523866 0.868177 0.656586 0.096 Uiso 0.636(19) 1 calc R U P B 1
C21 C 0.5775(4) 0.8367(7) 0.6221(7) 0.078(3) Uani 0.636(19) 1 d D U P B 1
H21 H 0.571990 0.855377 0.583801 0.093 Uiso 0.636(19) 1 calc R U P B 1
C22 C 0.6146(5) 0.8008(9) 0.6311(7) 0.070(2) Uani 0.636(19) 1 d D U P B 1
C23 C 0.6028(5) 0.7564(7) 0.8004(6) 0.084(3) Uani 0.636(19) 1 d D U P B 1
H23 H 0.628701 0.731448 0.800431 0.101 Uiso 0.636(19) 1 calc R U P B 1
C24 C 0.6124(7) 0.8034(9) 0.8484(8) 0.130(6) Uani 0.636(19) 1 d D U P B 1
H24A H 0.632742 0.830928 0.833853 0.195 Uiso 0.636(19) 1 calc R U P B 1
H24B H 0.624902 0.786072 0.886635 0.195 Uiso 0.636(19) 1 calc R U P B 1
H24C H 0.585864 0.823271 0.855475 0.195 Uiso 0.636(19) 1 calc R U P B 1
C25 C 0.5653(6) 0.7190(8) 0.8164(9) 0.107(5) Uani 0.636(19) 1 d D U P B 1
H25A H 0.538338 0.739448 0.805960 0.161 Uiso 0.636(19) 1 calc R U P B 1
H25B H 0.568555 0.710482 0.860198 0.161 Uiso 0.636(19) 1 calc R U P B 1
H25C H 0.565128 0.683049 0.793273 0.161 Uiso 0.636(19) 1 calc R U P B 1
C26 C 0.6448(5) 0.7945(9) 0.5805(7) 0.076(3) Uani 0.636(19) 1 d D U P B 1
H26 H 0.662306 0.758879 0.587771 0.091 Uiso 0.636(19) 1 calc R U P B 1
C27 C 0.6202(6) 0.7920(10) 0.5155(7) 0.079(4) Uani 0.636(19) 1 d D U P B 1
H27A H 0.595161 0.767064 0.516207 0.119 Uiso 0.636(19) 1 calc R U P B 1
H27B H 0.639165 0.776675 0.486549 0.119 Uiso 0.636(19) 1 calc R U P B 1
H27C H 0.610941 0.830673 0.502823 0.119 Uiso 0.636(19) 1 calc R U P B 1
C28 C 0.6747(6) 0.8466(10) 0.5808(10) 0.098(5) Uani 0.636(19) 1 d D U P B 1
H28A H 0.657689 0.881277 0.571275 0.147 Uiso 0.636(19) 1 calc R U P B 1
H28B H 0.694932 0.841237 0.550163 0.147 Uiso 0.636(19) 1 calc R U P B 1
H28C H 0.690432 0.850544 0.621268 0.147 Uiso 0.636(19) 1 calc R U P B 1
N4 N 0.58242(17) 0.5908(2) 0.5940(2) 0.0595(14) Uani 1 1 d . . . . .
N6 N 0.71940(18) 0.5482(2) 0.6892(2) 0.0536(13) Uani 1 1 d . . . . .
N7 N 0.69503(17) 0.6413(2) 0.5927(2) 0.0529(13) Uani 1 1 d . . . . .
N8 N 0.6552(3) 0.6631(3) 0.4036(3) 0.097(2) Uani 1 1 d . . . . .
N9 N 0.6585(2) 0.6175(3) 0.8028(3) 0.0781(18) Uani 1 1 d . . . . .
N10 N 0.6185(3) 0.5769(4) 0.9772(3) 0.106(2) Uani 1 1 d . U . . .
C1 C 0.7501(2) 0.6933(3) 0.7349(3) 0.0550(17) Uani 1 1 d . . . . .
C2 C 0.7374(2) 0.7506(3) 0.7477(3) 0.0516(16) Uani 1 1 d . . . . .
C3 C 0.7737(2) 0.7831(3) 0.7757(3) 0.0480(15) Uani 1 1 d . . . . .
C4 C 0.7807(2) 0.8400(3) 0.7970(3) 0.0612(18) Uani 1 1 d . . . . .
H4 H 0.757853 0.866875 0.795017 0.073 Uiso 1 1 calc R U . . .
C5 C 0.8223(3) 0.8560(3) 0.8212(3) 0.071(2) Uani 1 1 d . . . . .
H5 H 0.827449 0.894048 0.835304 0.085 Uiso 1 1 calc R U . . .
C6 C 0.8567(3) 0.8162(3) 0.8248(3) 0.075(2) Uani 1 1 d . . . . .
H6 H 0.884279 0.828473 0.841030 0.090 Uiso 1 1 calc R U . . .
C7 C 0.8511(2) 0.7597(3) 0.8053(3) 0.0656(19) Uani 1 1 d . . . . .
H7 H 0.874046 0.733023 0.808331 0.079 Uiso 1 1 calc R U . . .
C8 C 0.8089(2) 0.7440(3) 0.7804(3) 0.0538(17) Uani 1 1 d . . . . .
C16 C 0.6948(2) 0.7727(3) 0.7304(3) 0.0554(17) Uani 1 1 d . . . . .
H16 H 0.689332 0.811794 0.738626 0.066 Uiso 1 1 calc R U . . .
C29 C 0.6290(2) 0.5947(3) 0.6130(3) 0.0547(16) Uani 1 1 d . . . . .
C30 C 0.6401(2) 0.5418(3) 0.6525(3) 0.0488(15) Uani 1 1 d . . . . .
C31 C 0.5983(2) 0.5148(3) 0.6601(3) 0.0532(16) Uani 1 1 d . . . . .
C32 C 0.5879(3) 0.4656(3) 0.6942(3) 0.0678(19) Uani 1 1 d . . . . .
H32 H 0.609667 0.444218 0.717058 0.081 Uiso 1 1 calc R U . . .
C33 C 0.5439(3) 0.4494(4) 0.6931(4) 0.087(2) Uani 1 1 d . . . . .
H33 H 0.536409 0.415601 0.713651 0.104 Uiso 1 1 calc R U . . .
C34 C 0.5125(3) 0.4822(5) 0.6627(5) 0.105(3) Uani 1 1 d . . . . .
H34 H 0.483492 0.471235 0.664091 0.126 Uiso 1 1 calc R U . . .
C35 C 0.5216(3) 0.5307(4) 0.6301(4) 0.094(3) Uani 1 1 d . . . . .
H35 H 0.499139 0.553198 0.610293 0.112 Uiso 1 1 calc R U . . .
C36 C 0.5654(2) 0.5464(3) 0.6268(3) 0.0571(17) Uani 1 1 d . . . . .
C37 C 0.5577(2) 0.6446(3) 0.5802(3) 0.075(2) Uani 1 1 d D U . . .
H37A H 0.577603 0.675237 0.569960 0.090 Uiso 0.58(2) 1 calc R U P C 1
H37B H 0.544372 0.656712 0.617061 0.090 Uiso 0.58(2) 1 calc R U P C 1
H37C H 0.577653 0.677336 0.578995 0.090 Uiso 0.42(2) 1 calc R U P C 2
H37D H 0.538723 0.651935 0.612715 0.090 Uiso 0.42(2) 1 calc R U P C 2
N5 N 0.5147(8) 0.6882(8) 0.4894(7) 0.104(2) Uani 0.58(2) 1 d D U P C 1
C38 C 0.5224(6) 0.6373(7) 0.5266(8) 0.094(3) Uani 0.58(2) 1 d D U P C 1
H38A H 0.530496 0.605460 0.500286 0.112 Uiso 0.58(2) 1 calc R U P C 1
H38B H 0.495346 0.626292 0.543320 0.112 Uiso 0.58(2) 1 calc R U P C 1
C39 C 0.4899(9) 0.6732(7) 0.4305(8) 0.118(3) Uani 0.58(2) 1 d D U P C 1
H39A H 0.461428 0.658239 0.438543 0.141 Uiso 0.58(2) 1 calc R U P C 1
H39B H 0.505017 0.642696 0.409953 0.141 Uiso 0.58(2) 1 calc R U P C 1
C40 C 0.4839(8) 0.7271(8) 0.3875(8) 0.125(3) Uani 0.58(2) 1 d D U P C 1
H40A H 0.466283 0.716839 0.349302 0.150 Uiso 0.58(2) 1 calc R U P C 1
H40B H 0.512125 0.740694 0.376853 0.150 Uiso 0.58(2) 1 calc R U P C 1
C41 C 0.4609(8) 0.7763(8) 0.4223(9) 0.127(3) Uani 0.58(2) 1 d D U P C 1
H41A H 0.458133 0.811096 0.396359 0.152 Uiso 0.58(2) 1 calc R U P C 1
H41B H 0.431807 0.763594 0.429703 0.152 Uiso 0.58(2) 1 calc R U P C 1
C42 C 0.4868(7) 0.7912(6) 0.4844(10) 0.124(3) Uani 0.58(2) 1 d D U P C 1
H42A H 0.470371 0.818360 0.507640 0.148 Uiso 0.58(2) 1 calc R U P C 1
H42B H 0.514341 0.809460 0.477147 0.148 Uiso 0.58(2) 1 calc R U P C 1
C43 C 0.4952(7) 0.7341(7) 0.5213(8) 0.116(3) Uani 0.58(2) 1 d D U P C 1
H43A H 0.513828 0.742881 0.559083 0.139 Uiso 0.58(2) 1 calc R U P C 1
H43B H 0.467512 0.720133 0.533731 0.139 Uiso 0.58(2) 1 calc R U P C 1
C44 C 0.6784(2) 0.5214(3) 0.6835(3) 0.0537(17) Uani 1 1 d . . . . .
H44 H 0.672872 0.501638 0.722240 0.064 Uiso 1 1 calc R U . . .
C45 C 0.7557(2) 0.5106(3) 0.7038(3) 0.0581(17) Uani 1 1 d . . . . .
C46 C 0.7698(3) 0.4940(3) 0.7649(4) 0.077(2) Uani 1 1 d . . . . .
C47 C 0.8062(3) 0.4577(4) 0.7753(5) 0.094(3) Uani 1 1 d . . . . .
H47 H 0.815299 0.446224 0.815813 0.113 Uiso 1 1 calc R U . . .
C48 C 0.8285(3) 0.4388(4) 0.7285(6) 0.099(3) Uani 1 1 d . . . . .
H48 H 0.853064 0.415154 0.736516 0.118 Uiso 1 1 calc R U . . .
C49 C 0.8143(3) 0.4553(4) 0.6685(5) 0.096(3) Uani 1 1 d D . . . .
H49 H 0.829298 0.441797 0.635931 0.115 Uiso 1 1 calc R U . . .
C50 C 0.7786(2) 0.4909(3) 0.6551(4) 0.076(2) Uani 1 1 d . . . . .
C51 C 0.7457(3) 0.5127(4) 0.8189(4) 0.107(3) Uani 1 1 d D U . . .
H51 H 0.725363 0.544407 0.805936 0.129 Uiso 0.61(6) 1 calc R U P D 1
H51A H 0.721335 0.535220 0.798193 0.129 Uiso 0.39(6) 1 calc R U P D 2
C52 C 0.7204(14) 0.4596(14) 0.8382(15) 0.119(6) Uani 0.61(6) 1 d D U P D 1
H52A H 0.699029 0.448661 0.804779 0.179 Uiso 0.61(6) 1 calc R U P D 1
H52B H 0.706092 0.468927 0.874479 0.179 Uiso 0.61(6) 1 calc R U P D 1
H52C H 0.740264 0.427575 0.847400 0.179 Uiso 0.61(6) 1 calc R U P D 1
C53 C 0.7791(9) 0.5339(17) 0.8720(9) 0.129(7) Uani 0.61(6) 1 d D U P D 1
H53A H 0.779429 0.507276 0.906452 0.193 Uiso 0.61(6) 1 calc R U P D 1
H53B H 0.770977 0.572219 0.885077 0.193 Uiso 0.61(6) 1 calc R U P D 1
H53C H 0.807581 0.535449 0.857485 0.193 Uiso 0.61(6) 1 calc R U P D 1
C54 C 0.7641(3) 0.5097(5) 0.5898(4) 0.107(3) Uani 1 1 d D U . . .
H54 H 0.751821 0.548672 0.595491 0.128 Uiso 0.56(2) 1 calc R U P E 1
H54A H 0.735913 0.529441 0.590537 0.128 Uiso 0.44(2) 1 calc R U P E 2
C55 C 0.8025(6) 0.5223(11) 0.5531(11) 0.116(6) Uani 0.56(2) 1 d D U P E 1
H55A H 0.822517 0.548146 0.576597 0.173 Uiso 0.56(2) 1 calc R U P E 1
H55B H 0.792320 0.540485 0.514247 0.173 Uiso 0.56(2) 1 calc R U P E 1
H55C H 0.817154 0.486353 0.545164 0.173 Uiso 0.56(2) 1 calc R U P E 1
C56 C 0.7290(6) 0.4794(11) 0.5538(9) 0.121(6) Uani 0.56(2) 1 d D U P E 1
H56A H 0.739152 0.442016 0.540861 0.181 Uiso 0.56(2) 1 calc R U P E 1
H56B H 0.719217 0.502223 0.517682 0.181 Uiso 0.56(2) 1 calc R U P E 1
H56C H 0.705153 0.473810 0.578807 0.181 Uiso 0.56(2) 1 calc R U P E 1
C57 C 0.6566(2) 0.6205(3) 0.5682(3) 0.0557(17) Uani 1 1 d . . . . .
C58 C 0.6427(2) 0.6281(3) 0.5055(3) 0.0669(19) Uani 1 1 d . . . . .
H58 H 0.615374 0.613970 0.490126 0.080 Uiso 1 1 calc R U . . .
C59 C 0.6683(3) 0.6561(3) 0.4650(3) 0.072(2) Uani 1 1 d . . . . .
C60 C 0.7088(3) 0.6750(3) 0.4913(3) 0.077(2) Uani 1 1 d . . . . .
H60 H 0.728006 0.692972 0.466405 0.092 Uiso 1 1 calc R U . . .
C61 C 0.7207(2) 0.6676(3) 0.5533(3) 0.0693(19) Uani 1 1 d . . . . .
H61 H 0.747974 0.681241 0.569486 0.083 Uiso 1 1 calc R U . . .
C62 C 0.6138(4) 0.6427(5) 0.3776(4) 0.154(5) Uani 1 1 d . . . . .
H62A H 0.613373 0.600675 0.378587 0.231 Uiso 1 1 calc R U . . .
H62B H 0.608591 0.655876 0.335275 0.231 Uiso 1 1 calc R U . . .
H62C H 0.591465 0.657712 0.401367 0.231 Uiso 1 1 calc R U . . .
C63 C 0.6846(3) 0.6919(4) 0.3631(4) 0.125(4) Uani 1 1 d . . . . .
H63A H 0.689070 0.731837 0.375974 0.187 Uiso 1 1 calc R U . . .
H63B H 0.671763 0.690766 0.320767 0.187 Uiso 1 1 calc R U . . .
H63C H 0.712159 0.671799 0.366306 0.187 Uiso 1 1 calc R U . . .
C64 C 0.6751(3) 0.6441(3) 0.8549(4) 0.081(2) Uani 1 1 d . . . . .
H64 H 0.696277 0.672679 0.851405 0.097 Uiso 1 1 calc R U . . .
C65 C 0.6634(3) 0.6322(4) 0.9128(4) 0.082(2) Uani 1 1 d . . . . .
H65 H 0.677136 0.651709 0.947115 0.099 Uiso 1 1 calc R U . . .
C66 C 0.6318(3) 0.5921(4) 0.9211(3) 0.075(2) Uani 1 1 d . . . . .
C67 C 0.6134(3) 0.5635(4) 0.8666(3) 0.084(2) Uani 1 1 d . . . . .
H67 H 0.592029 0.535106 0.868976 0.101 Uiso 1 1 calc R U . . .
C68 C 0.6273(3) 0.5780(4) 0.8107(3) 0.086(3) Uani 1 1 d . . . . .
H68 H 0.614292 0.559057 0.775487 0.104 Uiso 1 1 calc R U . . .
C69 C 0.6351(4) 0.6106(6) 1.0321(4) 0.148(4) Uani 1 1 d . U . . .
H69A H 0.665813 0.603313 1.041236 0.221 Uiso 1 1 calc R U . . .
H69B H 0.620012 0.598914 1.067069 0.221 Uiso 1 1 calc R U . . .
H69C H 0.630377 0.651536 1.024234 0.221 Uiso 1 1 calc R U . . .
C70 C 0.5904(4) 0.5285(5) 0.9863(4) 0.126(4) Uani 1 1 d . U . . .
H70A H 0.560625 0.539549 0.974440 0.189 Uiso 1 1 calc R U . . .
H70B H 0.593589 0.517309 1.029426 0.189 Uiso 1 1 calc R U . . .
H70C H 0.598074 0.496084 0.961222 0.189 Uiso 1 1 calc R U . . .
N2A N 0.8852(8) 0.6077(10) 0.6842(11) 0.143(3) Uani 0.364(7) 1 d D U P A 2
C9A C 0.8229(15) 0.6414(14) 0.744(2) 0.090(3) Uani 0.364(7) 1 d D U P A 2
H9AA H 0.805537 0.610946 0.722024 0.108 Uiso 0.364(7) 1 calc R U P A 2
H9AB H 0.835259 0.625189 0.783324 0.108 Uiso 0.364(7) 1 calc R U P A 2
C10A C 0.8619(9) 0.6594(10) 0.7034(14) 0.110(3) Uani 0.364(7) 1 d D U P A 2
H10C H 0.850150 0.680845 0.666778 0.132 Uiso 0.364(7) 1 calc R U P A 2
H10D H 0.882209 0.684804 0.727892 0.132 Uiso 0.364(7) 1 calc R U P A 2
C11A C 0.8992(10) 0.6200(12) 0.6227(12) 0.157(4) Uani 0.364(7) 1 d D U P A 2
H11C H 0.908721 0.660375 0.620505 0.188 Uiso 0.364(7) 1 calc R U P A 2
H11D H 0.875110 0.613905 0.590793 0.188 Uiso 0.364(7) 1 calc R U P A 2
C12A C 0.9372(9) 0.5783(12) 0.6122(17) 0.174(4) Uani 0.364(7) 1 d D U P A 2
H12C H 0.937359 0.571542 0.567807 0.208 Uiso 0.364(7) 1 calc R U P A 2
H12D H 0.964481 0.597259 0.626767 0.208 Uiso 0.364(7) 1 calc R U P A 2
C13A C 0.9351(6) 0.5186(12) 0.6452(17) 0.180(4) Uani 0.364(7) 1 d D U P A 2
H13C H 0.950159 0.521695 0.686677 0.216 Uiso 0.364(7) 1 calc R U P A 2
H13D H 0.950310 0.489726 0.622429 0.216 Uiso 0.364(7) 1 calc R U P A 2
C14A C 0.8877(6) 0.4970(12) 0.6504(16) 0.190(5) Uani 0.364(7) 1 d D U P A 2
H14C H 0.869855 0.497600 0.610797 0.227 Uiso 0.364(7) 1 calc R U P A 2
H14D H 0.886758 0.458565 0.669337 0.227 Uiso 0.364(7) 1 calc R U P A 2
C15A C 0.8760(11) 0.5466(11) 0.6945(15) 0.166(4) Uani 0.364(7) 1 d D U P A 2
H15C H 0.844807 0.543780 0.697466 0.200 Uiso 0.364(7) 1 calc R U P A 2
H15D H 0.890132 0.536950 0.735452 0.200 Uiso 0.364(7) 1 calc R U P A 2
N5A N 0.5130(10) 0.6926(11) 0.4918(10) 0.105(3) Uani 0.42(2) 1 d D U P C 2
C38A C 0.5302(9) 0.6388(10) 0.5172(10) 0.094(3) Uani 0.42(2) 1 d D U P C 2
H38C H 0.548160 0.621198 0.487658 0.113 Uiso 0.42(2) 1 calc R U P C 2
H38D H 0.506121 0.612417 0.522053 0.113 Uiso 0.42(2) 1 calc R U P C 2
C39A C 0.4911(12) 0.6888(11) 0.4293(10) 0.118(3) Uani 0.42(2) 1 d D U P C 2
H39C H 0.467015 0.661335 0.429582 0.142 Uiso 0.42(2) 1 calc R U P C 2
H39D H 0.511380 0.673146 0.401854 0.142 Uiso 0.42(2) 1 calc R U P C 2
C40A C 0.4732(10) 0.7475(13) 0.4027(11) 0.126(3) Uani 0.42(2) 1 d D U P C 2
H40C H 0.456700 0.740973 0.362635 0.151 Uiso 0.42(2) 1 calc R U P C 2
H40D H 0.497317 0.773505 0.396492 0.151 Uiso 0.42(2) 1 calc R U P C 2
C41A C 0.4433(9) 0.7762(12) 0.4481(12) 0.127(4) Uani 0.42(2) 1 d D U P C 2
H41C H 0.434481 0.814833 0.433086 0.153 Uiso 0.42(2) 1 calc R U P C 2
H41D H 0.417228 0.752678 0.450135 0.153 Uiso 0.42(2) 1 calc R U P C 2
C42A C 0.4681(10) 0.7809(10) 0.5128(12) 0.124(4) Uani 0.42(2) 1 d D U P C 2
H42C H 0.449158 0.796037 0.542482 0.149 Uiso 0.42(2) 1 calc R U P C 2
H42D H 0.492943 0.807009 0.511950 0.149 Uiso 0.42(2) 1 calc R U P C 2
C43A C 0.4836(9) 0.7185(10) 0.5314(11) 0.116(3) Uani 0.42(2) 1 d D U P C 2
H43C H 0.497864 0.719630 0.573526 0.139 Uiso 0.42(2) 1 calc R U P C 2
H43D H 0.458188 0.693435 0.531639 0.139 Uiso 0.42(2) 1 calc R U P C 2
C17A C 0.6224(5) 0.7700(6) 0.6835(9) 0.065(2) Uani 0.364(19) 1 d D U P B 2
C18A C 0.5894(6) 0.7720(9) 0.7233(9) 0.075(3) Uani 0.364(19) 1 d D U P B 2
C19A C 0.5510(7) 0.8003(11) 0.7040(11) 0.079(3) Uani 0.364(19) 1 d D U P B 2
H19A H 0.529593 0.803522 0.731528 0.095 Uiso 0.364(19) 1 calc R U P B 2
C20A C 0.5430(7) 0.8242(11) 0.6449(11) 0.081(3) Uani 0.364(19) 1 d D U P B 2
H20A H 0.516365 0.841449 0.631689 0.098 Uiso 0.364(19) 1 calc R U P B 2
C21A C 0.5758(7) 0.8213(11) 0.6070(11) 0.077(3) Uani 0.364(19) 1 d D U P B 2
H21A H 0.570626 0.836606 0.567043 0.093 Uiso 0.364(19) 1 calc R U P B 2
C22A C 0.6169(8) 0.7968(16) 0.6245(11) 0.071(2) Uani 0.364(19) 1 d D U P B 2
C23A C 0.5944(8) 0.7376(11) 0.7847(10) 0.084(3) Uani 0.364(19) 1 d D U P B 2
H23A H 0.619836 0.711633 0.785538 0.101 Uiso 0.364(19) 1 calc R U P B 2
C24A C 0.5995(12) 0.7781(15) 0.8396(13) 0.116(6) Uani 0.364(19) 1 d D U P B 2
H24D H 0.629930 0.785557 0.850870 0.174 Uiso 0.364(19) 1 calc R U P B 2
H24E H 0.586997 0.760278 0.874127 0.174 Uiso 0.364(19) 1 calc R U P B 2
H24F H 0.584710 0.814251 0.829034 0.174 Uiso 0.364(19) 1 calc R U P B 2
C25A C 0.5538(9) 0.7020(13) 0.7902(15) 0.098(6) Uani 0.364(19) 1 d D U P B 2
H25D H 0.529232 0.721108 0.768012 0.147 Uiso 0.364(19) 1 calc R U P B 2
H25E H 0.548931 0.698287 0.833343 0.147 Uiso 0.364(19) 1 calc R U P B 2
H25F H 0.557378 0.663779 0.772845 0.147 Uiso 0.364(19) 1 calc R U P B 2
C26A C 0.6522(8) 0.7907(16) 0.5810(12) 0.077(3) Uani 0.364(19) 1 d D U P B 2
H26A H 0.666834 0.753426 0.591517 0.092 Uiso 0.364(19) 1 calc R U P B 2
C27A C 0.6376(11) 0.7880(19) 0.5123(13) 0.085(6) Uani 0.364(19) 1 d D U P B 2
H27D H 0.622662 0.751668 0.502935 0.127 Uiso 0.364(19) 1 calc R U P B 2
H27E H 0.662658 0.790414 0.489067 0.127 Uiso 0.364(19) 1 calc R U P B 2
H27F H 0.618264 0.820029 0.501067 0.127 Uiso 0.364(19) 1 calc R U P B 2
C28A C 0.6861(10) 0.8367(16) 0.5924(17) 0.084(6) Uani 0.364(19) 1 d D U P B 2
H28D H 0.672446 0.874468 0.591706 0.126 Uiso 0.364(19) 1 calc R U P B 2
H28E H 0.705843 0.834871 0.560602 0.126 Uiso 0.364(19) 1 calc R U P B 2
H28F H 0.702071 0.830413 0.632412 0.126 Uiso 0.364(19) 1 calc R U P B 2
C52A C 0.722(2) 0.468(2) 0.856(2) 0.113(8) Uani 0.39(6) 1 d D U P D 2
H52D H 0.701144 0.487637 0.878932 0.170 Uiso 0.39(6) 1 calc R U P D 2
H52E H 0.742985 0.448054 0.884764 0.170 Uiso 0.39(6) 1 calc R U P D 2
H52F H 0.707406 0.440018 0.828223 0.170 Uiso 0.39(6) 1 calc R U P D 2
C53A C 0.7682(15) 0.558(2) 0.8639(19) 0.129(8) Uani 0.39(6) 1 d D U P D 2
H53D H 0.753733 0.559337 0.901321 0.193 Uiso 0.39(6) 1 calc R U P D 2
H53E H 0.766749 0.595949 0.844495 0.193 Uiso 0.39(6) 1 calc R U P D 2
H53F H 0.798258 0.547290 0.873931 0.193 Uiso 0.39(6) 1 calc R U P D 2
C55A C 0.7912(10) 0.5463(12) 0.5535(16) 0.133(8) Uani 0.44(2) 1 d D U P E 2
H55D H 0.793767 0.584705 0.571686 0.199 Uiso 0.44(2) 1 calc R U P E 2
H55E H 0.777900 0.549247 0.511463 0.199 Uiso 0.44(2) 1 calc R U P E 2
H55F H 0.819689 0.529193 0.553544 0.199 Uiso 0.44(2) 1 calc R U P E 2
C56A C 0.7554(11) 0.4503(9) 0.5571(12) 0.135(7) Uani 0.44(2) 1 d D U P E 2
H56D H 0.781096 0.426346 0.563332 0.202 Uiso 0.44(2) 1 calc R U P E 2
H56E H 0.748108 0.456556 0.513267 0.202 Uiso 0.44(2) 1 calc R U P E 2
H56F H 0.731556 0.431040 0.574218 0.202 Uiso 0.44(2) 1 calc R U P E 2
C1A C 0.6112(12) 1.050(2) 0.575(2) 0.207(18) Uani 0.25 1 d D U P F -1
H1AA H 0.632259 1.039322 0.608458 0.310 Uiso 0.25 1 calc R U P F -1
H1AB H 0.624094 1.047198 0.536052 0.310 Uiso 0.25 1 calc R U P F -1
H1AC H 0.601890 1.089809 0.580433 0.310 Uiso 0.25 1 calc R U P F -1
C1B C 0.5726(12) 1.010(2) 0.573(2) 0.193(15) Uani 0.25 1 d D U P F -1
H1BA H 0.559967 1.012879 0.612621 0.232 Uiso 0.25 1 calc R U P F -1
H1BB H 0.582189 0.970235 0.568205 0.232 Uiso 0.25 1 calc R U P F -1
C1C C 0.5382(11) 1.0255(19) 0.521(2) 0.191(14) Uani 0.25 1 d D U P F -1
H1CA H 0.528410 1.065328 0.526318 0.230 Uiso 0.25 1 calc R U P F -1
H1CB H 0.551205 1.023773 0.481540 0.230 Uiso 0.25 1 calc R U P F -1
C1D C 0.4995(11) 0.985(2) 0.518(2) 0.183(13) Uani 0.25 1 d D U P F -1
H1DA H 0.509483 0.945379 0.511509 0.220 Uiso 0.25 1 calc R U P F -1
H1DB H 0.487106 0.986255 0.557215 0.220 Uiso 0.25 1 calc R U P F -1
C1E C 0.4642(13) 0.999(2) 0.467(2) 0.186(14) Uani 0.25 1 d D U P F -1
H1EA H 0.476158 0.995735 0.427101 0.223 Uiso 0.25 1 calc R U P F -1
H1EB H 0.455296 1.039404 0.471622 0.223 Uiso 0.25 1 calc R U P F -1
C1F C 0.4244(12) 0.961(2) 0.466(2) 0.200(17) Uani 0.25 1 d D U P F -1
H1FA H 0.403546 0.972612 0.432065 0.301 Uiso 0.25 1 calc R U P F -1
H1FB H 0.432632 0.920758 0.459842 0.301 Uiso 0.25 1 calc R U P F -1
H1FC H 0.411733 0.964503 0.504440 0.301 Uiso 0.25 1 calc R U P F -1
C1G C 0.6657(8) 0.8310(13) 1.0231(14) 0.255(13) Uani 0.5 1 d D U P G -1
H1GA H 0.675004 0.862848 1.050313 0.383 Uiso 0.5 1 calc R U P G -1
H1GB H 0.645491 0.806860 1.042666 0.383 Uiso 0.5 1 calc R U P G -1
H1GC H 0.651809 0.846255 0.984708 0.383 Uiso 0.5 1 calc R U P G -1
C1H C 0.7029(7) 0.7969(9) 1.0107(11) 0.192(8) Uani 0.5 1 d D U P G -1
C1I C 0.7221(9) 0.7979(12) 0.9551(12) 0.198(9) Uani 0.5 1 d D U P G -1
H1I H 0.710387 0.821917 0.922837 0.238 Uiso 0.5 1 calc R U P G -1
C1J C 0.7580(11) 0.7642(17) 0.9470(14) 0.178(8) Uani 0.5 1 d D U P G -1
H1J H 0.769985 0.766317 0.909055 0.214 Uiso 0.5 1 calc R U P G -1
C1K C 0.7772(8) 0.7276(12) 0.9919(14) 0.174(8) Uani 0.5 1 d D U P G -1
H1K H 0.801522 0.705024 0.985672 0.208 Uiso 0.5 1 calc R U P G -1
C1L C 0.7579(10) 0.7263(15) 1.0473(14) 0.170(8) Uani 0.5 1 d D U P G -1
H1L H 0.769834 0.702736 1.079772 0.204 Uiso 0.5 1 calc R U P G -1
C1M C 0.7215(9) 0.7592(13) 1.0554(11) 0.179(8) Uani 0.5 1 d D U P G -1
H1M H 0.708921 0.755892 1.092705 0.215 Uiso 0.5 1 calc R U P G -1

loop_
_atom_site_aniso_label
_atom_site_aniso_U_11
_atom_site_aniso_U_22
_atom_site_aniso_U_33
_atom_site_aniso_U_23
_atom_site_aniso_U_13
_atom_site_aniso_U_12
Dy1 0.0648(2) 0.0532(2) 0.03989(18) -0.00221(15) 0.00528(13) -0.00998(17)
N1 0.058(4) 0.058(3) 0.064(3) 0.008(3) 0.005(3) 0.000(3)
N2 0.126(6) 0.170(6) 0.144(6) 0.011(5) 0.037(5) 0.013(5)
C9 0.080(5) 0.084(5) 0.094(6) 0.008(5) -0.002(5) 0.013(5)
C10 0.097(6) 0.122(6) 0.112(6) -0.008(5) 0.016(5) 0.021(5)
C11 0.138(7) 0.190(7) 0.160(7) 0.006(6) 0.036(6) 0.018(6)
C12 0.150(8) 0.211(9) 0.189(9) 0.011(8) 0.031(7) 0.018(8)
C13 0.141(8) 0.201(9) 0.187(8) 0.007(8) 0.028(7) 0.029(7)
C14 0.137(7) 0.190(8) 0.179(8) 0.005(7) 0.033(7) 0.035(7)
C15 0.139(7) 0.191(8) 0.172(7) 0.011(7) 0.034(6) 0.028(7)
N3 0.059(3) 0.058(3) 0.054(3) -0.002(2) 0.004(3) -0.002(3)
C17 0.058(4) 0.068(4) 0.063(4) -0.001(4) 0.001(4) -0.001(4)
C18 0.063(4) 0.081(5) 0.074(5) -0.001(4) 0.004(4) -0.002(4)
C19 0.064(5) 0.089(6) 0.082(6) -0.010(5) 0.011(5) 0.004(5)
C20 0.069(5) 0.086(6) 0.086(6) -0.010(5) 0.004(5) 0.014(5)
C21 0.076(5) 0.080(5) 0.076(5) 0.002(5) 0.000(4) 0.015(5)
C22 0.068(4) 0.074(4) 0.069(4) 0.000(4) 0.004(4) 0.007(4)
C23 0.076(5) 0.099(6) 0.079(6) -0.006(5) 0.012(5) -0.004(5)
C24 0.135(12) 0.142(13) 0.109(10) -0.008(10) -0.004(9) -0.027(10)
C25 0.099(9) 0.117(10) 0.106(10) 0.006(8) 0.012(8) -0.016(8)
C26 0.077(6) 0.079(5) 0.071(5) 0.007(4) 0.002(5) 0.015(5)
C27 0.088(10) 0.086(7) 0.063(7) 0.008(6) 0.002(7) 0.017(9)
C28 0.077(10) 0.130(10) 0.085(9) 0.009(8) 0.004(8) 0.008(9)
N4 0.051(3) 0.073(4) 0.053(3) 0.006(3) 0.000(3) -0.010(3)
N6 0.059(4) 0.056(3) 0.046(3) 0.003(2) 0.006(3) -0.002(3)
N7 0.052(3) 0.063(4) 0.043(3) 0.008(2) 0.005(3) -0.013(3)
N8 0.126(6) 0.124(6) 0.039(4) 0.020(4) 0.011(4) -0.015(5)
N9 0.115(5) 0.076(4) 0.045(4) -0.006(3) 0.012(4) -0.013(4)
N10 0.121(6) 0.160(7) 0.036(4) 0.013(4) 0.013(4) 0.021(5)
C1 0.057(5) 0.061(4) 0.047(4) 0.006(3) 0.004(3) -0.005(3)
C2 0.058(4) 0.054(4) 0.043(4) 0.004(3) 0.005(3) -0.002(3)
C3 0.058(4) 0.049(4) 0.036(3) 0.001(3) 0.000(3) -0.006(3)
C4 0.076(5) 0.061(4) 0.044(4) 0.003(3) -0.005(4) -0.002(4)
C5 0.086(6) 0.064(5) 0.059(4) -0.006(3) -0.011(4) -0.018(4)
C6 0.073(5) 0.079(6) 0.065(5) 0.006(4) -0.030(4) -0.013(5)
C7 0.064(5) 0.066(5) 0.065(5) 0.005(4) -0.006(4) -0.003(4)
C8 0.061(5) 0.054(4) 0.044(4) 0.005(3) -0.007(3) -0.014(4)
C16 0.071(5) 0.049(4) 0.046(4) -0.001(3) 0.006(3) -0.002(4)
C29 0.065(5) 0.065(4) 0.035(3) 0.003(3) 0.009(3) -0.007(3)
C30 0.063(4) 0.051(4) 0.033(3) -0.007(3) 0.007(3) -0.012(3)
C31 0.066(5) 0.056(4) 0.040(4) -0.008(3) 0.017(3) -0.014(4)
C32 0.081(5) 0.068(5) 0.056(4) 0.004(3) 0.016(4) -0.013(4)
C33 0.088(6) 0.085(6) 0.092(6) 0.013(5) 0.030(5) -0.027(5)
C34 0.069(6) 0.126(8) 0.123(8) 0.033(7) 0.023(6) -0.025(6)
C35 0.068(6) 0.107(7) 0.107(7) 0.025(5) 0.017(5) -0.009(5)
C36 0.057(5) 0.068(5) 0.048(4) -0.004(3) 0.012(3) -0.017(4)
C37 0.072(4) 0.085(5) 0.067(4) 0.009(3) -0.008(4) -0.011(4)
N5 0.098(5) 0.108(5) 0.099(5) 0.011(4) -0.028(4) -0.004(4)
C38 0.087(6) 0.101(5) 0.088(5) 0.012(5) -0.017(5) -0.011(5)
C39 0.112(6) 0.120(6) 0.113(6) 0.014(5) -0.033(5) -0.002(6)
C40 0.121(6) 0.127(7) 0.120(7) 0.017(6) -0.028(6) 0.008(6)
C41 0.125(7) 0.126(6) 0.123(7) 0.022(6) -0.020(6) 0.012(6)
C42 0.124(7) 0.120(6) 0.119(7) 0.020(6) -0.021(6) 0.008(6)
C43 0.113(6) 0.118(6) 0.111(6) 0.015(5) -0.022(5) 0.004(5)
C44 0.076(5) 0.053(4) 0.034(4) 0.005(3) 0.015(3) -0.003(4)
C45 0.063(5) 0.052(4) 0.059(5) -0.002(3) 0.004(4) -0.008(3)
C46 0.099(6) 0.066(5) 0.062(5) 0.002(4) -0.005(5) 0.008(5)
C47 0.091(7) 0.089(7) 0.097(7) 0.034(5) -0.016(6) -0.002(5)
C48 0.078(6) 0.079(6) 0.140(9) 0.024(6) 0.021(7) 0.015(5)
C49 0.080(6) 0.101(7) 0.110(8) 0.006(6) 0.028(6) 0.010(5)
C50 0.066(5) 0.083(5) 0.079(6) 0.001(4) 0.012(4) 0.009(4)
C51 0.158(8) 0.106(7) 0.057(5) 0.022(4) 0.002(5) 0.026(6)
C52 0.142(11) 0.155(12) 0.064(12) 0.017(11) 0.026(12) 0.015(10)
C53 0.197(14) 0.119(14) 0.067(9) 0.006(10) -0.002(10) 0.014(12)
C54 0.094(6) 0.151(8) 0.080(6) -0.011(5) 0.026(5) 0.038(6)
C55 0.143(12) 0.098(13) 0.106(10) 0.033(11) 0.017(10) 0.020(11)
C56 0.070(11) 0.188(15) 0.101(11) 0.010(10) -0.002(9) 0.007(11)
C57 0.070(5) 0.057(4) 0.041(4) 0.001(3) 0.009(3) -0.013(3)
C58 0.079(5) 0.082(5) 0.039(4) 0.007(3) 0.005(3) -0.021(4)
C59 0.096(6) 0.078(5) 0.045(4) 0.008(4) 0.016(4) -0.006(4)
C60 0.098(6) 0.088(6) 0.049(5) 0.022(4) 0.033(4) 0.002(5)
C61 0.065(5) 0.076(5) 0.069(5) 0.009(4) 0.020(4) -0.009(4)
C62 0.181(12) 0.221(14) 0.056(6) 0.043(7) -0.009(7) -0.019(10)
C63 0.178(10) 0.147(9) 0.055(5) 0.041(5) 0.038(6) 0.000(7)
C64 0.096(6) 0.092(6) 0.057(5) -0.009(4) 0.011(4) -0.006(5)
C65 0.093(6) 0.102(6) 0.052(5) -0.010(4) 0.008(4) -0.005(5)
C66 0.097(6) 0.094(6) 0.036(4) 0.006(4) 0.011(4) 0.024(5)
C67 0.103(6) 0.093(6) 0.060(5) 0.001(4) 0.024(5) -0.007(5)
C68 0.124(7) 0.097(6) 0.039(4) -0.015(4) 0.016(4) -0.031(5)
C69 0.127(8) 0.256(12) 0.060(6) -0.013(7) 0.010(6) 0.022(8)
C70 0.156(9) 0.145(9) 0.085(6) 0.043(6) 0.051(6) 0.015(7)
N2A 0.121(6) 0.166(7) 0.145(6) 0.004(6) 0.030(5) 0.018(5)
C9A 0.082(6) 0.090(6) 0.096(6) 0.006(5) 0.003(6) 0.011(5)
C10A 0.098(6) 0.122(6) 0.112(6) 0.003(6) 0.020(6) 0.021(6)
C11A 0.135(7) 0.184(8) 0.155(8) 0.004(7) 0.032(7) 0.014(7)
C12A 0.146(7) 0.200(8) 0.177(8) 0.007(7) 0.028(7) 0.022(7)
C13A 0.150(8) 0.204(9) 0.188(8) 0.006(8) 0.028(8) 0.026(8)
C14A 0.162(10) 0.216(10) 0.193(10) 0.002(9) 0.025(9) 0.026(9)
C15A 0.140(8) 0.189(8) 0.172(8) 0.001(7) 0.029(7) 0.030(7)
N5A 0.099(5) 0.109(5) 0.100(5) 0.012(4) -0.026(4) -0.003(4)
C38A 0.089(6) 0.102(6) 0.087(6) 0.011(5) -0.019(5) -0.009(5)
C39A 0.112(6) 0.122(6) 0.113(6) 0.015(5) -0.030(5) 0.001(6)
C40A 0.121(6) 0.127(7) 0.121(6) 0.016(6) -0.025(6) 0.009(6)
C41A 0.125(7) 0.127(7) 0.123(7) 0.017(6) -0.020(6) 0.017(6)
C42A 0.123(7) 0.125(6) 0.120(7) 0.018(6) -0.017(6) 0.010(6)
C43A 0.113(6) 0.118(6) 0.110(6) 0.015(5) -0.020(5) 0.003(6)
C17A 0.060(4) 0.068(5) 0.065(5) -0.002(4) 0.002(4) -0.001(4)
C18A 0.065(5) 0.084(5) 0.075(5) -0.002(5) 0.005(4) 0.000(4)
C19A 0.066(5) 0.088(6) 0.082(6) -0.008(5) 0.008(5) 0.003(5)
C20A 0.072(5) 0.088(6) 0.084(6) -0.007(5) 0.001(5) 0.010(5)
C21A 0.074(5) 0.080(6) 0.076(6) -0.003(5) -0.001(5) 0.012(5)
C22A 0.070(4) 0.074(5) 0.069(5) 0.001(4) 0.002(4) 0.008(4)
C23A 0.074(6) 0.097(7) 0.081(7) -0.001(6) 0.008(6) -0.005(6)
C24A 0.113(11) 0.127(12) 0.105(11) -0.001(10) -0.003(10) -0.021(10)
C25A 0.090(11) 0.110(12) 0.094(12) 0.009(10) 0.009(10) -0.020(10)
C26A 0.076(6) 0.082(6) 0.071(5) 0.006(5) 0.002(5) 0.014(5)
C27A 0.089(13) 0.086(10) 0.078(10) 0.005(9) -0.004(11) 0.016(12)
C28A 0.061(11) 0.115(11) 0.075(11) 0.017(10) 0.003(10) 0.023(10)
C52A 0.139(13) 0.145(14) 0.058(15) 0.016(12) 0.018(14) 0.013(12)
C53A 0.192(15) 0.117(15) 0.075(12) 0.000(13) 0.001(12) 0.026(14)
C55A 0.154(14) 0.117(16) 0.123(12) 0.040(13) -0.003(12) 0.022(13)
C56A 0.100(14) 0.191(16) 0.112(13) 0.022(12) 0.005(12) 0.003(12)
C1A 0.20(2) 0.21(2) 0.21(3) -0.016(18) 0.013(16) 0.002(16)
C1B 0.197(16) 0.190(17) 0.194(17) -0.001(10) 0.018(9) 0.002(9)
C1C 0.192(15) 0.189(16) 0.192(16) 0.002(9) 0.018(9) 0.001(9)
C1D 0.187(14) 0.182(16) 0.181(16) -0.003(9) 0.023(9) 0.007(9)
C1E 0.188(15) 0.184(17) 0.186(16) 0.004(10) 0.020(9) 0.001(9)
C1F 0.191(19) 0.20(2) 0.21(3) -0.005(18) 0.031(16) -0.009(16)
C1G 0.233(18) 0.27(2) 0.26(2) -0.009(16) 0.017(14) 0.033(14)
C1H 0.195(11) 0.189(12) 0.191(11) 0.003(8) 0.014(8) -0.006(8)
C1I 0.202(11) 0.200(12) 0.191(11) 0.011(9) 0.012(8) -0.001(8)
C1J 0.186(11) 0.184(11) 0.164(10) 0.006(8) 0.019(8) -0.015(8)
C1K 0.179(11) 0.173(11) 0.170(10) 0.006(8) 0.022(8) -0.024(8)
C1L 0.177(11) 0.174(11) 0.160(10) 0.001(8) 0.024(8) -0.015(8)
C1M 0.186(11) 0.182(11) 0.169(11) 0.000(8) 0.015(8) -0.011(8)

loop_
_atom_type_symbol
_atom_type_description
_atom_type_scat_dispersion_real
_atom_type_scat_dispersion_imag
_atom_type_scat_source
C C 0.0033 0.0016 'International Tables Vol C Tables 4.2.6.8 and 6.1.1.4'
H H 0.0000 0.0000 'International Tables Vol C Tables 4.2.6.8 and 6.1.1.4'
Dy Dy -0.1892 4.4098 'International Tables Vol C Tables 4.2.6.8 and 6.1.1.4'
N N 0.0061 0.0033 'International Tables Vol C Tables 4.2.6.8 and 6.1.1.4'

loop_
_geom_angle_atom_site_label_1
_geom_angle_atom_site_label_2
_geom_angle_atom_site_label_3
_geom_angle
_geom_angle_site_symmetry_1
_geom_angle_site_symmetry_3
_geom_angle_publ_flag
N3 Dy1 C29 100.65(19) . . ?
N3 Dy1 C30 129.20(19) . . ?
N3 Dy1 C44 159.1(2) . . ?
N6 Dy1 N3 166.60(18) . . ?
N6 Dy1 N7 82.04(17) . . ?
N6 Dy1 N9 99.68(19) . . ?
N6 Dy1 C1 98.4(2) . . ?
N6 Dy1 C29 85.1(2) . . ?
N6 Dy1 C30 60.5(2) . . ?
N6 Dy1 C44 32.61(18) . . ?
N7 Dy1 N3 90.89(16) . . ?
N7 Dy1 N9 166.7(2) . . ?
N7 Dy1 C1 94.79(19) . . ?
N7 Dy1 C29 57.02(18) . . ?
N7 Dy1 C30 78.13(17) . . ?
N7 Dy1 C44 87.59(17) . . ?
N9 Dy1 N3 89.82(18) . . ?
N9 Dy1 C29 109.8(2) . . ?
N9 Dy1 C30 91.17(19) . . ?
N9 Dy1 C44 87.01(19) . . ?
C1 Dy1 N3 70.8(2) . . ?
C1 Dy1 N9 98.0(2) . . ?
C1 Dy1 C29 151.05(19) . . ?
C1 Dy1 C30 158.3(2) . . ?
C1 Dy1 C44 130.1(2) . . ?
C29 Dy1 C30 33.09(18) . . ?
C29 Dy1 C44 61.4(2) . . ?
C44 Dy1 C30 30.40(18) . . ?
C1 N1 C9 125.0(15) . . ?
C1 N1 C8 111.2(5) . . ?
C1 N1 C9A 124(3) . . ?
C8 N1 C9 123.8(15) . . ?
C8 N1 C9A 124(2) . . ?
C10 N2 C11 114.6(12) . . ?
C10 N2 C15 122.4(14) . . ?
C15 N2 C11 108.8(13) . . ?
N1 C9 H9A 110.3 . . ?
N1 C9 H9B 110.3 . . ?
N1 C9 C10 106.9(10) . . ?
H9A C9 H9B 108.6 . . ?
C10 C9 H9A 110.3 . . ?
C10 C9 H9B 110.3 . . ?
N2 C10 C9 112.7(15) . . ?
N2 C10 H10A 109.1 . . ?
N2 C10 H10B 109.1 . . ?
C9 C10 H10A 109.1 . . ?
C9 C10 H10B 109.1 . . ?
H10A C10 H10B 107.8 . . ?
N2 C11 H11A 110.7 . . ?
N2 C11 H11B 110.7 . . ?
N2 C11 C12 105.0(13) . . ?
H11A C11 H11B 108.8 . . ?
C12 C11 H11A 110.7 . . ?
C12 C11 H11B 110.7 . . ?
C11 C12 H12A 109.9 . . ?
C11 C12 H12B 109.9 . . ?
C11 C12 C13 109.1(15) . . ?
H12A C12 H12B 108.3 . . ?
C13 C12 H12A 109.9 . . ?
C13 C12 H12B 109.9 . . ?
C12 C13 H13A 109.4 . . ?
C12 C13 H13B 109.4 . . ?
H13A C13 H13B 108.0 . . ?
C14 C13 C12 111.4(14) . . ?
C14 C13 H13A 109.4 . . ?
C14 C13 H13B 109.4 . . ?
C13 C14 H14A 111.1 . . ?
C13 C14 H14B 111.1 . . ?
H14A C14 H14B 109.0 . . ?
C15 C14 C13 103.5(14) . . ?
C15 C14 H14A 111.1 . . ?
C15 C14 H14B 111.1 . . ?
N2 C15 C14 133.0(16) . . ?
N2 C15 H15A 104.0 . . ?
N2 C15 H15B 104.0 . . ?
C14 C15 H15A 104.0 . . ?
C14 C15 H15B 104.0 . . ?
H15A C15 H15B 105.4 . . ?
C17 N3 Dy1 138.0(4) . . ?
C16 N3 Dy1 110.1(4) . . ?
C16 N3 C17 111.5(6) . . ?
C16 N3 C17A 118.7(7) . . ?
C17A N3 Dy1 131.1(6) . . ?
C18 C17 N3 121.1(9) . . ?
C22 C17 N3 119.1(9) . . ?
C22 C17 C18 119.8(9) . . ?
C17 C18 C23 120.9(10) . . ?
C19 C18 C17 119.9(10) . . ?
C19 C18 C23 119.1(10) . . ?
C18 C19 H19 119.2 . . ?
C18 C19 C20 121.6(11) . . ?
C20 C19 H19 119.2 . . ?
C19 C20 H20 121.3 . . ?
C21 C20 C19 117.3(11) . . ?
C21 C20 H20 121.3 . . ?
C20 C21 H21 117.8 . . ?
C20 C21 C22 124.4(11) . . ?
C22 C21 H21 117.8 . . ?
C17 C22 C26 122.7(10) . . ?
C21 C22 C17 116.6(10) . . ?
C21 C22 C26 120.4(10) . . ?
C18 C23 H23 108.0 . . ?
C24 C23 C18 109.2(11) . . ?
C24 C23 H23 108.0 . . ?
C24 C23 C25 110.7(12) . . ?
C25 C23 C18 112.8(11) . . ?
C25 C23 H23 108.0 . . ?
C23 C24 H24A 109.5 . . ?
C23 C24 H24B 109.5 . . ?
C23 C24 H24C 109.5 . . ?
H24A C24 H24B 109.5 . . ?
H24A C24 H24C 109.5 . . ?
H24B C24 H24C 109.5 . . ?
C23 C25 H25A 109.5 . . ?
C23 C25 H25B 109.5 . . ?
C23 C25 H25C 109.5 . . ?
H25A C25 H25B 109.5 . . ?
H25A C25 H25C 109.5 . . ?
H25B C25 H25C 109.5 . . ?
C22 C26 H26 109.3 . . ?
C22 C26 C27 112.5(11) . . ?
C27 C26 H26 109.3 . . ?
C28 C26 C22 109.9(12) . . ?
C28 C26 H26 109.3 . . ?
C28 C26 C27 106.4(11) . . ?
C26 C27 H27A 109.5 . . ?
C26 C27 H27B 109.5 . . ?
C26 C27 H27C 109.5 . . ?
H27A C27 H27B 109.5 . . ?
H27A C27 H27C 109.5 . . ?
H27B C27 H27C 109.5 . . ?
C26 C28 H28A 109.5 . . ?
C26 C28 H28B 109.5 . . ?
C26 C28 H28C 109.5 . . ?
H28A C28 H28B 109.5 . . ?
H28A C28 H28C 109.5 . . ?
H28B C28 H28C 109.5 . . ?
C29 N4 C37 119.1(5) . . ?
C36 N4 C29 108.4(5) . . ?
C36 N4 C37 120.7(6) . . ?
C44 N6 Dy1 88.0(4) . . ?
C44 N6 C45 116.0(5) . . ?
C45 N6 Dy1 150.5(4) . . ?
C57 N7 Dy1 99.9(4) . . ?
C57 N7 C61 117.2(5) . . ?
C61 N7 Dy1 141.4(5) . . ?
C59 N8 C62 121.2(7) . . ?
C59 N8 C63 119.3(8) . . ?
C62 N8 C63 119.5(7) . . ?
C64 N9 Dy1 123.6(5) . . ?
C64 N9 C68 114.9(6) . . ?
C68 N9 Dy1 121.3(5) . . ?
C66 N10 C69 118.4(9) . . ?
C66 N10 C70 124.0(8) . . ?
C70 N10 C69 117.5(8) . . ?
N1 C1 Dy1 143.6(5) . . ?
N1 C1 C2 105.0(5) . . ?
C2 C1 Dy1 110.2(5) . . ?
C1 C2 C3 110.3(6) . . ?
C1 C2 C16 123.3(6) . . ?
C16 C2 C3 126.3(6) . . ?
C4 C3 C2 135.9(6) . . ?
C4 C3 C8 118.6(6) . . ?
C8 C3 C2 105.5(5) . . ?
C3 C4 H4 120.7 . . ?
C5 C4 C3 118.6(7) . . ?
C5 C4 H4 120.7 . . ?
C4 C5 H5 119.4 . . ?
C4 C5 C6 121.3(7) . . ?
C6 C5 H5 119.4 . . ?
C5 C6 H6 119.0 . . ?
C7 C6 C5 122.0(7) . . ?
C7 C6 H6 119.0 . . ?
C6 C7 H7 121.8 . . ?
C6 C7 C8 116.4(7) . . ?
C8 C7 H7 121.8 . . ?
N1 C8 C3 107.9(6) . . ?
N1 C8 C7 129.0(6) . . ?
C7 C8 C3 123.1(6) . . ?
N3 C16 C2 124.1(6) . . ?
N3 C16 H16 118.0 . . ?
C2 C16 H16 118.0 . . ?
N4 C29 Dy1 143.1(4) . . ?
N4 C29 C30 106.0(5) . . ?
N4 C29 C57 117.0(5) . . ?
C30 C29 Dy1 76.3(3) . . ?
C57 C29 Dy1 87.1(4) . . ?
C57 C29 C30 125.6(6) . . ?
C29 C30 Dy1 70.6(3) . . ?
C31 C30 Dy1 136.8(4) . . ?
C31 C30 C29 104.6(6) . . ?
C44 C30 Dy1 71.7(4) . . ?
C44 C30 C29 133.2(6) . . ?
C44 C30 C31 121.8(6) . . ?
C32 C31 C30 130.7(7) . . ?
C36 C31 C30 109.2(6) . . ?
C36 C31 C32 120.1(6) . . ?
C31 C32 H32 120.9 . . ?
C31 C32 C33 118.2(7) . . ?
C33 C32 H32 120.9 . . ?
C32 C33 H33 119.7 . . ?
C34 C33 C32 120.6(8) . . ?
C34 C33 H33 119.7 . . ?
C33 C34 H34 118.8 . . ?
C33 C34 C35 122.4(8) . . ?
C35 C34 H34 118.8 . . ?
C34 C35 H35 120.6 . . ?
C34 C35 C36 118.8(8) . . ?
C36 C35 H35 120.6 . . ?
N4 C36 C31 111.0(6) . . ?
N4 C36 C35 129.3(7) . . ?
C31 C36 C35 119.7(6) . . ?
N4 C37 H37A 109.1 . . ?
N4 C37 H37B 109.1 . . ?
N4 C37 H37C 109.7 . . ?
N4 C37 H37D 109.7 . . ?
N4 C37 C38 112.6(9) . . ?
N4 C37 C38A 109.9(10) . . ?
H37A C37 H37B 107.8 . . ?
H37C C37 H37D 108.2 . . ?
C38 C37 H37A 109.1 . . ?
C38 C37 H37B 109.1 . . ?
C38A C37 H37C 109.7 . . ?
C38A C37 H37D 109.7 . . ?
C38 N5 C39 110.0(14) . . ?
C43 N5 C38 112.7(14) . . ?
C43 N5 C39 112.6(13) . . ?
C37 C38 H38A 108.8 . . ?
C37 C38 H38B 108.8 . . ?
N5 C38 C37 114.0(13) . . ?
N5 C38 H38A 108.8 . . ?
N5 C38 H38B 108.8 . . ?
H38A C38 H38B 107.6 . . ?
N5 C39 H39A 109.4 . . ?
N5 C39 H39B 109.4 . . ?
N5 C39 C40 111.0(13) . . ?
H39A C39 H39B 108.0 . . ?
C40 C39 H39A 109.4 . . ?
C40 C39 H39B 109.4 . . ?
C39 C40 H40A 110.0 . . ?
C39 C40 H40B 110.0 . . ?
C39 C40 C41 108.6(13) . . ?
H40A C40 H40B 108.3 . . ?
C41 C40 H40A 110.0 . . ?
C41 C40 H40B 110.0 . . ?
C40 C41 H41A 109.4 . . ?
C40 C41 H41B 109.4 . . ?
H41A C41 H41B 108.0 . . ?
C42 C41 C40 111.1(13) . . ?
C42 C41 H41A 109.4 . . ?
C42 C41 H41B 109.4 . . ?
C41 C42 H42A 110.1 . . ?
C41 C42 H42B 110.1 . . ?
C41 C42 C43 108.2(12) . . ?
H42A C42 H42B 108.4 . . ?
C43 C42 H42A 110.1 . . ?
C43 C42 H42B 110.1 . . ?
N5 C43 C42 115.6(13) . . ?
N5 C43 H43A 108.4 . . ?
N5 C43 H43B 108.4 . . ?
C42 C43 H43A 108.4 . . ?
C42 C43 H43B 108.4 . . ?
H43A C43 H43B 107.4 . . ?
Dy1 C44 H44 110.9 . . ?
N6 C44 Dy1 59.4(3) . . ?
N6 C44 H44 110.9 . . ?
C30 C44 Dy1 77.9(4) . . ?
C30 C44 N6 128.1(6) . . ?
C30 C44 H44 110.9 . . ?
C46 C45 N6 122.4(6) . . ?
C50 C45 N6 118.2(6) . . ?
C50 C45 C46 119.4(7) . . ?
C45 C46 C51 121.5(7) . . ?
C47 C46 C45 118.8(8) . . ?
C47 C46 C51 119.7(8) . . ?
C46 C47 H47 118.9 . . ?
C48 C47 C46 122.2(9) . . ?
C48 C47 H47 118.9 . . ?
C47 C48 H48 120.8 . . ?
C47 C48 C49 118.5(9) . . ?
C49 C48 H48 120.8 . . ?
C48 C49 H49 118.9 . . ?
C50 C49 C48 122.2(9) . . ?
C50 C49 H49 118.9 . . ?
C45 C50 C54 119.4(7) . . ?
C49 C50 C45 119.0(8) . . ?
C49 C50 C54 121.6(8) . . ?
C46 C51 H51 109.8 . . ?
C46 C51 H51A 102.1 . . ?
C46 C51 C52 106.8(17) . . ?
C46 C51 C53 108.8(14) . . ?
C46 C51 C52A 121(3) . . ?
C46 C51 C53A 117.0(19) . . ?
C52 C51 H51 109.8 . . ?
C52 C51 C53 111.7(13) . . ?
C53 C51 H51 109.8 . . ?
C52A C51 H51A 102.1 . . ?
C52A C51 C53A 109.1(18) . . ?
C53A C51 H51A 102.1 . . ?
C51 C52 H52A 109.5 . . ?
C51 C52 H52B 109.5 . . ?
C51 C52 H52C 109.5 . . ?
H52A C52 H52B 109.5 . . ?
H52A C52 H52C 109.5 . . ?
H52B C52 H52C 109.5 . . ?
C51 C53 H53A 109.5 . . ?
C51 C53 H53B 109.5 . . ?
C51 C53 H53C 109.5 . . ?
H53A C53 H53B 109.5 . . ?
H53A C53 H53C 109.5 . . ?
H53B C53 H53C 109.5 . . ?
C50 C54 H54 103.0 . . ?
C50 C54 H54A 107.3 . . ?
C50 C54 C55 111.8(12) . . ?
C50 C54 C56A 101.6(13) . . ?
C55 C54 H54 103.0 . . ?
C56 C54 C50 120.4(12) . . ?
C56 C54 H54 103.0 . . ?
C56 C54 C55 113.1(13) . . ?
C55A C54 C50 122.4(17) . . ?
C55A C54 H54A 107.3 . . ?
C55A C54 C56A 110.1(17) . . ?
C56A C54 H54A 107.3 . . ?
C54 C55 H55A 109.5 . . ?
C54 C55 H55B 109.5 . . ?
C54 C55 H55C 109.5 . . ?
H55A C55 H55B 109.5 . . ?
H55A C55 H55C 109.5 . . ?
H55B C55 H55C 109.5 . . ?
C54 C56 H56A 109.5 . . ?
C54 C56 H56B 109.5 . . ?
C54 C56 H56C 109.5 . . ?
H56A C56 H56B 109.5 . . ?
H56A C56 H56C 109.5 . . ?
H56B C56 H56C 109.5 . . ?
N7 C57 C29 115.3(5) . . ?
N7 C57 C58 121.2(6) . . ?
C58 C57 C29 123.2(6) . . ?
C57 C58 H58 119.0 . . ?
C59 C58 C57 122.0(7) . . ?
C59 C58 H58 119.0 . . ?
N8 C59 C58 122.3(8) . . ?
N8 C59 C60 122.2(7) . . ?
C60 C59 C58 115.4(7) . . ?
C59 C60 H60 119.8 . . ?
C61 C60 C59 120.5(7) . . ?
C61 C60 H60 119.8 . . ?
N7 C61 C60 123.6(7) . . ?
N7 C61 H61 118.2 . . ?
C60 C61 H61 118.2 . . ?
N8 C62 H62A 109.5 . . ?
N8 C62 H62B 109.5 . . ?
N8 C62 H62C 109.5 . . ?
H62A C62 H62B 109.5 . . ?
H62A C62 H62C 109.5 . . ?
H62B C62 H62C 109.5 . . ?
N8 C63 H63A 109.5 . . ?
N8 C63 H63B 109.5 . . ?
N8 C63 H63C 109.5 . . ?
H63A C63 H63B 109.5 . . ?
H63A C63 H63C 109.5 . . ?
H63B C63 H63C 109.5 . . ?
N9 C64 H64 117.7 . . ?
N9 C64 C65 124.5(8) . . ?
C65 C64 H64 117.7 . . ?
C64 C65 H65 119.6 . . ?
C66 C65 C64 120.8(8) . . ?
C66 C65 H65 119.6 . . ?
N10 C66 C67 119.4(9) . . ?
C65 C66 N10 124.8(8) . . ?
C65 C66 C67 115.8(7) . . ?
C66 C67 H67 120.3 . . ?
C68 C67 C66 119.4(8) . . ?
C68 C67 H67 120.3 . . ?
N9 C68 C67 124.5(7) . . ?
N9 C68 H68 117.7 . . ?
C67 C68 H68 117.7 . . ?
N10 C69 H69A 109.5 . . ?
N10 C69 H69B 109.5 . . ?
N10 C69 H69C 109.5 . . ?
H69A C69 H69B 109.5 . . ?
H69A C69 H69C 109.5 . . ?
H69B C69 H69C 109.5 . . ?
N10 C70 H70A 109.5 . . ?
N10 C70 H70B 109.5 . . ?
N10 C70 H70C 109.5 . . ?
H70A C70 H70B 109.5 . . ?
H70A C70 H70C 109.5 . . ?
H70B C70 H70C 109.5 . . ?
C10A N2A C11A 107.3(17) . . ?
C15A N2A C10A 129.0(19) . . ?
C15A N2A C11A 113.8(19) . . ?
N1 C9A H9AA 108.8 . . ?
N1 C9A H9AB 108.8 . . ?
N1 C9A C10A 113.7(18) . . ?
H9AA C9A H9AB 107.7 . . ?
C10A C9A H9AA 108.8 . . ?
C10A C9A H9AB 108.8 . . ?
N2A C10A C9A 111.1(16) . . ?
N2A C10A H10C 109.4 . . ?
N2A C10A H10D 109.4 . . ?
C9A C10A H10C 109.4 . . ?
C9A C10A H10D 109.4 . . ?
H10C C10A H10D 108.0 . . ?
N2A C11A H11C 110.1 . . ?
N2A C11A H11D 110.1 . . ?
N2A C11A C12A 108.0(17) . . ?
H11C C11A H11D 108.4 . . ?
C12A C11A H11C 110.1 . . ?
C12A C11A H11D 110.1 . . ?
C11A C12A H12C 108.7 . . ?
C11A C12A H12D 108.7 . . ?
H12C C12A H12D 107.6 . . ?
C13A C12A C11A 114.4(19) . . ?
C13A C12A H12C 108.7 . . ?
C13A C12A H12D 108.7 . . ?
C12A C13A H13C 108.9 . . ?
C12A C13A H13D 108.9 . . ?
C12A C13A C14A 113(2) . . ?
H13C C13A H13D 107.7 . . ?
C14A C13A H13C 108.9 . . ?
C14A C13A H13D 108.9 . . ?
C13A C14A H14C 112.7 . . ?
C13A C14A H14D 112.7 . . ?
H14C C14A H14D 110.2 . . ?
C15A C14A C13A 95.1(17) . . ?
C15A C14A H14C 112.7 . . ?
C15A C14A H14D 112.7 . . ?
N2A C15A C14A 124(2) . . ?
N2A C15A H15C 106.4 . . ?
N2A C15A H15D 106.4 . . ?
C14A C15A H15C 106.4 . . ?
C14A C15A H15D 106.4 . . ?
H15C C15A H15D 106.5 . . ?
C38A N5A C39A 115.3(17) . . ?
C38A N5A C43A 111.0(19) . . ?
C43A N5A C39A 108.4(19) . . ?
C37 C38A H38C 108.6 . . ?
C37 C38A H38D 108.6 . . ?
N5A C38A C37 114.8(15) . . ?
N5A C38A H38C 108.6 . . ?
N5A C38A H38D 108.6 . . ?
H38C C38A H38D 107.5 . . ?
N5A C39A H39C 108.7 . . ?
N5A C39A H39D 108.7 . . ?
N5A C39A C40A 114.3(15) . . ?
H39C C39A H39D 107.6 . . ?
C40A C39A H39C 108.7 . . ?
C40A C39A H39D 108.7 . . ?
C39A C40A H40C 109.6 . . ?
C39A C40A H40D 109.6 . . ?
C39A C40A C41A 110.2(17) . . ?
H40C C40A H40D 108.1 . . ?
C41A C40A H40C 109.6 . . ?
C41A C40A H40D 109.6 . . ?
C40A C41A H41C 109.8 . . ?
C40A C41A H41D 109.8 . . ?
H41C C41A H41D 108.2 . . ?
C42A C41A C40A 109.4(16) . . ?
C42A C41A H41C 109.8 . . ?
C42A C41A H41D 109.8 . . ?
C41A C42A H42C 110.4 . . ?
C41A C42A H42D 110.4 . . ?
C41A C42A C43A 106.6(15) . . ?
H42C C42A H42D 108.6 . . ?
C43A C42A H42C 110.4 . . ?
C43A C42A H42D 110.4 . . ?
N5A C43A C42A 115.1(17) . . ?
N5A C43A H43C 108.5 . . ?
N5A C43A H43D 108.5 . . ?
C42A C43A H43C 108.5 . . ?
C42A C43A H43D 108.5 . . ?
H43C C43A H43D 107.5 . . ?
C18A C17A N3 119.4(14) . . ?
C18A C17A C22A 120.9(13) . . ?
C22A C17A N3 119.7(14) . . ?
C17A C18A C23A 119.9(14) . . ?
C19A C18A C17A 119.0(14) . . ?
C19A C18A C23A 120.8(15) . . ?
C18A C19A H19A 119.0 . . ?
C18A C19A C20A 122.1(17) . . ?
C20A C19A H19A 119.0 . . ?
C19A C20A H20A 121.3 . . ?
C21A C20A C19A 117.4(17) . . ?
C21A C20A H20A 121.3 . . ?
C20A C21A H21A 118.0 . . ?
C20A C21A C22A 124.1(17) . . ?
C22A C21A H21A 118.0 . . ?
C17A C22A C26A 119.5(15) . . ?
C21A C22A C17A 116.3(15) . . ?
C21A C22A C26A 123.7(15) . . ?
C18A C23A H23A 109.8 . . ?
C24A C23A C18A 111.1(17) . . ?
C24A C23A H23A 109.8 . . ?
C24A C23A C25A 107.1(18) . . ?
C25A C23A C18A 109.3(15) . . ?
C25A C23A H23A 109.8 . . ?
C23A C24A H24D 109.5 . . ?
C23A C24A H24E 109.5 . . ?
C23A C24A H24F 109.5 . . ?
H24D C24A H24E 109.5 . . ?
H24D C24A H24F 109.5 . . ?
H24E C24A H24F 109.5 . . ?
C23A C25A H25D 109.5 . . ?
C23A C25A H25E 109.5 . . ?
C23A C25A H25F 109.5 . . ?
H25D C25A H25E 109.5 . . ?
H25D C25A H25F 109.5 . . ?
H25E C25A H25F 109.5 . . ?
C22A C26A H26A 106.1 . . ?
C27A C26A C22A 116.9(18) . . ?
C27A C26A H26A 106.1 . . ?
C28A C26A C22A 111.6(18) . . ?
C28A C26A H26A 106.1 . . ?
C28A C26A C27A 109.3(18) . . ?
C26A C27A H27D 109.5 . . ?
C26A C27A H27E 109.5 . . ?
C26A C27A H27F 109.5 . . ?
H27D C27A H27E 109.5 . . ?
H27D C27A H27F 109.5 . . ?
H27E C27A H27F 109.5 . . ?
C26A C28A H28D 109.5 . . ?
C26A C28A H28E 109.5 . . ?
C26A C28A H28F 109.5 . . ?
H28D C28A H28E 109.5 . . ?
H28D C28A H28F 109.5 . . ?
H28E C28A H28F 109.5 . . ?
C51 C52A H52D 109.5 . . ?
C51 C52A H52E 109.5 . . ?
C51 C52A H52F 109.5 . . ?
H52D C52A H52E 109.5 . . ?
H52D C52A H52F 109.5 . . ?
H52E C52A H52F 109.5 . . ?
C51 C53A H53D 109.5 . . ?
C51 C53A H53E 109.5 . . ?
C51 C53A H53F 109.5 . . ?
H53D C53A H53E 109.5 . . ?
H53D C53A H53F 109.5 . . ?
H53E C53A H53F 109.5 . . ?
C54 C55A H55D 109.5 . . ?
C54 C55A H55E 109.5 . . ?
C54 C55A H55F 109.5 . . ?
H55D C55A H55E 109.5 . . ?
H55D C55A H55F 109.5 . . ?
H55E C55A H55F 109.5 . . ?
C54 C56A H56D 109.5 . . ?
C54 C56A H56E 109.5 . . ?
C54 C56A H56F 109.5 . . ?
H56D C56A H56E 109.5 . . ?
H56D C56A H56F 109.5 . . ?
H56E C56A H56F 109.5 . . ?
H1AA C1A H1AB 109.5 . . ?
H1AA C1A H1AC 109.5 . . ?
H1AB C1A H1AC 109.5 . . ?
C1B C1A H1AA 109.5 . . ?
C1B C1A H1AB 109.5 . . ?
C1B C1A H1AC 109.5 . . ?
C1A C1B H1BA 109.3 . . ?
C1A C1B H1BB 109.3 . . ?
C1A C1B C1C 112(2) . . ?
H1BA C1B H1BB 107.9 . . ?
C1C C1B H1BA 109.3 . . ?
C1C C1B H1BB 109.3 . . ?
C1B C1C H1CA 109.0 . . ?
C1B C1C H1CB 109.0 . . ?
H1CA C1C H1CB 107.8 . . ?
C1D C1C C1B 113(2) . . ?
C1D C1C H1CA 109.0 . . ?
C1D C1C H1CB 109.0 . . ?
C1C C1D H1DA 108.6 . . ?
C1C C1D H1DB 108.6 . . ?
H1DA C1D H1DB 107.6 . . ?
C1E C1D C1C 115(2) . . ?
C1E C1D H1DA 108.6 . . ?
C1E C1D H1DB 108.6 . . ?
C1D C1E H1EA 108.6 . . ?
C1D C1E H1EB 108.6 . . ?
C1D C1E C1F 115(2) . . ?
H1EA C1E H1EB 107.5 . . ?
C1F C1E H1EA 108.6 . . ?
C1F C1E H1EB 108.6 . . ?
C1E C1F H1FA 109.5 . . ?
C1E C1F H1FB 109.5 . . ?
C1E C1F H1FC 109.5 . . ?
H1FA C1F H1FB 109.5 . . ?
H1FA C1F H1FC 109.5 . . ?
H1FB C1F H1FC 109.5 . . ?
H1GA C1G H1GB 109.5 . . ?
H1GA C1G H1GC 109.5 . . ?
H1GB C1G H1GC 109.5 . . ?
C1H C1G H1GA 109.5 . . ?
C1H C1G H1GB 109.5 . . ?
C1H C1G H1GC 109.5 . . ?
C1I C1H C1G 124.6(16) . . ?
C1M C1H C1G 119.7(16) . . ?
C1M C1H C1I 115.7(14) . . ?
C1H C1I H1I 119.4 . . ?
C1J C1I C1H 121.1(14) . . ?
C1J C1I H1I 119.4 . . ?
C1I C1J H1J 118.4 . . ?
C1K C1J C1I 123.2(14) . . ?
C1K C1J H1J 118.4 . . ?
C1J C1K H1K 122.2 . . ?
C1J C1K C1L 115.7(13) . . ?
C1L C1K H1K 122.2 . . ?
C1K C1L H1L 119.3 . . ?
C1M C1L C1K 121.4(14) . . ?
C1M C1L H1L 119.3 . . ?
C1H C1M H1M 118.5 . . ?
C1L C1M C1H 122.9(15) . . ?
C1L C1M H1M 118.5 . . ?

loop_
_geom_bond_atom_site_label_1
_geom_bond_atom_site_label_2
_geom_bond_distance
_geom_bond_site_symmetry_2
_geom_bond_publ_flag
Dy1 N3 2.571(5) . ?
Dy1 N6 2.229(5) . ?
Dy1 N7 2.368(5) . ?
Dy1 N9 2.471(6) . ?
Dy1 C1 2.469(6) . ?
Dy1 C29 2.586(6) . ?
Dy1 C30 2.664(6) . ?
Dy1 C44 2.588(6) . ?
N1 C9 1.452(11) . ?
N1 C1 1.383(8) . ?
N1 C8 1.388(8) . ?
N1 C9A 1.472(16) . ?
N2 C10 1.440(8) . ?
N2 C11 1.475(8) . ?
N2 C15 1.445(8) . ?
C9 H9A 0.9700 . ?
C9 H9B 0.9700 . ?
C9 C10 1.607(17) . ?
C10 H10A 0.9700 . ?
C10 H10B 0.9700 . ?
C11 H11A 0.9700 . ?
C11 H11B 0.9700 . ?
C11 C12 1.550(8) . ?
C12 H12A 0.9700 . ?
C12 H12B 0.9700 . ?
C12 C13 1.553(8) . ?
C13 H13A 0.9700 . ?
C13 H13B 0.9700 . ?
C13 C14 1.539(8) . ?
C14 H14A 0.9700 . ?
C14 H14B 0.9700 . ?
C14 C15 1.533(8) . ?
C15 H15A 0.9700 . ?
C15 H15B 0.9700 . ?
N3 C17 1.445(11) . ?
N3 C16 1.301(8) . ?
N3 C17A 1.433(14) . ?
C17 C18 1.404(12) . ?
C17 C22 1.403(11) . ?
C18 C19 1.377(12) . ?
C18 C23 1.532(12) . ?
C19 H19 0.9300 . ?
C19 C20 1.382(13) . ?
C20 H20 0.9300 . ?
C20 C21 1.361(13) . ?
C21 H21 0.9300 . ?
C21 C22 1.402(12) . ?
C22 C26 1.508(11) . ?
C23 H23 0.9800 . ?
C23 C24 1.501(12) . ?
C23 C25 1.503(12) . ?
C24 H24A 0.9600 . ?
C24 H24B 0.9600 . ?
C24 H24C 0.9600 . ?
C25 H25A 0.9600 . ?
C25 H25B 0.9600 . ?
C25 H25C 0.9600 . ?
C26 H26 0.9800 . ?
C26 C27 1.527(11) . ?
C26 C28 1.503(12) . ?
C27 H27A 0.9600 . ?
C27 H27B 0.9600 . ?
C27 H27C 0.9600 . ?
C28 H28A 0.9600 . ?
C28 H28B 0.9600 . ?
C28 H28C 0.9600 . ?
N4 C29 1.453(8) . ?
N4 C36 1.369(7) . ?
N4 C37 1.459(8) . ?
N6 C44 1.395(8) . ?
N6 C45 1.420(8) . ?
N7 C57 1.334(8) . ?
N7 C61 1.356(8) . ?
N8 C59 1.355(9) . ?
N8 C62 1.419(12) . ?
N8 C63 1.472(10) . ?
N9 C64 1.334(9) . ?
N9 C68 1.340(9) . ?
N10 C66 1.360(9) . ?
N10 C69 1.463(12) . ?
N10 C70 1.430(11) . ?
C1 C2 1.402(8) . ?
C2 C3 1.425(8) . ?
C2 C16 1.420(9) . ?
C3 C4 1.389(8) . ?
C3 C8 1.401(8) . ?
C4 H4 0.9300 . ?
C4 C5 1.384(10) . ?
C5 H5 0.9300 . ?
C5 C6 1.389(10) . ?
C6 H6 0.9300 . ?
C6 C7 1.363(9) . ?
C7 H7 0.9300 . ?
C7 C8 1.401(9) . ?
C16 H16 0.9300 . ?
C29 C30 1.497(8) . ?
C29 C57 1.472(8) . ?
C30 C31 1.451(8) . ?
C30 C44 1.379(8) . ?
C31 C32 1.396(8) . ?
C31 C36 1.385(9) . ?
C32 H32 0.9300 . ?
C32 C33 1.401(10) . ?
C33 H33 0.9300 . ?
C33 C34 1.341(11) . ?
C34 H34 0.9300 . ?
C34 C35 1.357(11) . ?
C35 H35 0.9300 . ?
C35 C36 1.403(9) . ?
C37 H37A 0.9700 . ?
C37 H37B 0.9700 . ?
C37 H37C 0.9700 . ?
C37 H37D 0.9700 . ?
C37 C38 1.517(13) . ?
C37 C38A 1.534(15) . ?
N5 C38 1.420(12) . ?
N5 C39 1.459(13) . ?
N5 C43 1.419(13) . ?
C38 H38A 0.9700 . ?
C38 H38B 0.9700 . ?
C39 H39A 0.9700 . ?
C39 H39B 0.9700 . ?
C39 C40 1.542(9) . ?
C40 H40A 0.9700 . ?
C40 H40B 0.9700 . ?
C40 C41 1.558(9) . ?
C41 H41A 0.9700 . ?
C41 H41B 0.9700 . ?
C41 C42 1.528(9) . ?
C42 H42A 0.9700 . ?
C42 H42B 0.9700 . ?
C42 C43 1.538(9) . ?
C43 H43A 0.9700 . ?
C43 H43B 0.9700 . ?
C44 H44 0.9800 . ?
C45 C46 1.400(9) . ?
C45 C50 1.393(9) . ?
C46 C47 1.392(11) . ?
C46 C51 1.501(11) . ?
C47 H47 0.9300 . ?
C47 C48 1.347(11) . ?
C48 H48 0.9300 . ?
C48 C49 1.377(12) . ?
C49 H49 0.9300 . ?
C49 C50 1.375(10) . ?
C50 C54 1.499(11) . ?
C51 H51 0.9800 . ?
C51 H51A 0.9800 . ?
C51 C52 1.520(13) . ?
C51 C53 1.539(13) . ?
C51 C52A 1.526(15) . ?
C51 C53A 1.539(16) . ?
C52 H52A 0.9600 . ?
C52 H52B 0.9600 . ?
C52 H52C 0.9600 . ?
C53 H53A 0.9600 . ?
C53 H53B 0.9600 . ?
C53 H53C 0.9600 . ?
C54 H54 0.9800 . ?
C54 H54A 0.9800 . ?
C54 C55 1.511(13) . ?
C54 C56 1.446(13) . ?
C54 C55A 1.460(15) . ?
C54 C56A 1.541(15) . ?
C55 H55A 0.9600 . ?
C55 H55B 0.9600 . ?
C55 H55C 0.9600 . ?
C56 H56A 0.9600 . ?
C56 H56B 0.9600 . ?
C56 H56C 0.9600 . ?
C57 C58 1.389(9) . ?
C58 H58 0.9300 . ?
C58 C59 1.389(9) . ?
C59 C60 1.386(10) . ?
C60 H60 0.9300 . ?
C60 C61 1.363(9) . ?
C61 H61 0.9300 . ?
C62 H62A 0.9600 . ?
C62 H62B 0.9600 . ?
C62 H62C 0.9600 . ?
C63 H63A 0.9600 . ?
C63 H63B 0.9600 . ?
C63 H63C 0.9600 . ?
C64 H64 0.9300 . ?
C64 C65 1.360(10) . ?
C65 H65 0.9300 . ?
C65 C66 1.358(10) . ?
C66 C67 1.413(10) . ?
C67 H67 0.9300 . ?
C67 C68 1.357(9) . ?
C68 H68 0.9300 . ?
C69 H69A 0.9600 . ?
C69 H69B 0.9600 . ?
C69 H69C 0.9600 . ?
C70 H70A 0.9600 . ?
C70 H70B 0.9600 . ?
C70 H70C 0.9600 . ?
N2A C10A 1.460(8) . ?
N2A C11A 1.462(9) . ?
N2A C15A 1.446(8) . ?
C9A H9AA 0.9700 . ?
C9A H9AB 0.9700 . ?
C9A C10A 1.61(2) . ?
C10A H10C 0.9700 . ?
C10A H10D 0.9700 . ?
C11A H11C 0.9700 . ?
C11A H11D 0.9700 . ?
C11A C12A 1.542(9) . ?
C12A H12C 0.9700 . ?
C12A H12D 0.9700 . ?
C12A C13A 1.541(9) . ?
C13A H13C 0.9700 . ?
C13A H13D 0.9700 . ?
C13A C14A 1.552(8) . ?
C14A H14C 0.9700 . ?
C14A H14D 0.9700 . ?
C14A C15A 1.545(9) . ?
C15A H15C 0.9700 . ?
C15A H15D 0.9700 . ?
N5A C38A 1.425(13) . ?
N5A C39A 1.449(14) . ?
N5A C43A 1.431(15) . ?
C38A H38C 0.9700 . ?
C38A H38D 0.9700 . ?
C39A H39C 0.9700 . ?
C39A H39D 0.9700 . ?
C39A C40A 1.539(9) . ?
C40A H40C 0.9700 . ?
C40A H40D 0.9700 . ?
C40A C41A 1.552(9) . ?
C41A H41C 0.9700 . ?
C41A H41D 0.9700 . ?
C41A C42A 1.529(9) . ?
C42A H42C 0.9700 . ?
C42A H42D 0.9700 . ?
C42A C43A 1.544(9) . ?
C43A H43C 0.9700 . ?
C43A H43D 0.9700 . ?
C17A C18A 1.393(15) . ?
C17A C22A 1.407(15) . ?
C18A C19A 1.376(16) . ?
C18A C23A 1.535(14) . ?
C19A H19A 0.9300 . ?
C19A C20A 1.386(17) . ?
C20A H20A 0.9300 . ?
C20A C21A 1.360(17) . ?
C21A H21A 0.9300 . ?
C21A C22A 1.400(16) . ?
C22A C26A 1.509(14) . ?
C23A H23A 0.9800 . ?
C23A C24A 1.498(15) . ?
C23A C25A 1.505(14) . ?
C24A H24D 0.9600 . ?
C24A H24E 0.9600 . ?
C24A H24F 0.9600 . ?
C25A H25D 0.9600 . ?
C25A H25E 0.9600 . ?
C25A H25F 0.9600 . ?
C26A H26A 0.9800 . ?
C26A C27A 1.507(14) . ?
C26A C28A 1.483(14) . ?
C27A H27D 0.9600 . ?
C27A H27E 0.9600 . ?
C27A H27F 0.9600 . ?
C28A H28D 0.9600 . ?
C28A H28E 0.9600 . ?
C28A H28F 0.9600 . ?
C52A H52D 0.9600 . ?
C52A H52E 0.9600 . ?
C52A H52F 0.9600 . ?
C53A H53D 0.9600 . ?
C53A H53E 0.9600 . ?
C53A H53F 0.9600 . ?
C55A H55D 0.9600 . ?
C55A H55E 0.9600 . ?
C55A H55F 0.9600 . ?
C56A H56D 0.9600 . ?
C56A H56E 0.9600 . ?
C56A H56F 0.9600 . ?
C1A H1AA 0.9600 . ?
C1A H1AB 0.9600 . ?
C1A H1AC 0.9600 . ?
C1A C1B 1.493(14) . ?
C1B H1BA 0.9700 . ?
C1B H1BB 0.9700 . ?
C1B C1C 1.513(14) . ?
C1C H1CA 0.9700 . ?
C1C H1CB 0.9700 . ?
C1C C1D 1.505(14) . ?
C1D H1DA 0.9700 . ?
C1D H1DB 0.9700 . ?
C1D C1E 1.497(14) . ?
C1E H1EA 0.9700 . ?
C1E H1EB 0.9700 . ?
C1E C1F 1.500(14) . ?
C1F H1FA 0.9600 . ?
C1F H1FB 0.9600 . ?
C1F H1FC 0.9600 . ?
C1G H1GA 0.9600 . ?
C1G H1GB 0.9600 . ?
C1G H1GC 0.9600 . ?
C1G C1H 1.429(16) . ?
C1H C1I 1.386(12) . ?
C1H C1M 1.375(12) . ?
C1I H1I 0.9300 . ?
C1I C1J 1.374(11) . ?
C1J H1J 0.9300 . ?
C1J C1K 1.369(11) . ?
C1K H1K 0.9300 . ?
C1K C1L 1.385(11) . ?
C1L H1L 0.9300 . ?
C1L C1M 1.372(11) . ?
C1M H1M 0.9300 . ?

loop_
_geom_torsion_atom_site_label_1
_geom_torsion_atom_site_label_2
_geom_torsion_atom_site_label_3
_geom_torsion_atom_site_label_4
_geom_torsion
_geom_torsion_site_symmetry_1
_geom_torsion_site_symmetry_2
_geom_torsion_site_symmetry_3
_geom_torsion_site_symmetry_4
_geom_torsion_publ_flag
Dy1 N3 C17 C18 86.6(9) . . . . ?
Dy1 N3 C17 C22 -92.7(13) . . . . ?
Dy1 N3 C16 C2 7.1(7) . . . . ?
Dy1 N3 C17A C18A 85.0(11) . . . . ?
Dy1 N3 C17A C22A -96(2) . . . . ?
Dy1 N6 C44 C30 39.3(6) . . . . ?
Dy1 N6 C45 C46 57.4(11) . . . . ?
Dy1 N6 C45 C50 -121.1(8) . . . . ?
Dy1 N7 C57 C29 -8.5(6) . . . . ?
Dy1 N7 C57 C58 165.8(5) . . . . ?
Dy1 N7 C61 C60 -160.4(6) . . . . ?
Dy1 N9 C64 C65 -173.9(6) . . . . ?
Dy1 N9 C68 C67 174.3(6) . . . . ?
Dy1 C1 C2 C3 172.3(4) . . . . ?
Dy1 C1 C2 C16 -12.0(7) . . . . ?
Dy1 C29 C30 C31 134.9(4) . . . . ?
Dy1 C29 C30 C44 -38.1(6) . . . . ?
Dy1 C29 C57 N7 7.7(5) . . . . ?
Dy1 C29 C57 C58 -166.5(6) . . . . ?
Dy1 C30 C31 C32 -100.1(8) . . . . ?
Dy1 C30 C31 C36 79.2(7) . . . . ?
Dy1 C30 C44 N6 -33.9(6) . . . . ?
N1 C9 C10 N2 133(2) . . . . ?
N1 C1 C2 C3 1.4(7) . . . . ?
N1 C1 C2 C16 177.1(5) . . . . ?
N1 C9A C10A N2A -171(3) . . . . ?
N2 C11 C12 C13 75.4(19) . . . . ?
C9 N1 C1 Dy1 13.5(13) . . . . ?
C9 N1 C1 C2 178.9(9) . . . . ?
C9 N1 C8 C3 -179.3(9) . . . . ?
C9 N1 C8 C7 1.1(13) . . . . ?
C10 N2 C11 C12 -173.6(16) . . . . ?
C10 N2 C15 C14 114(2) . . . . ?
C11 N2 C10 C9 -175.7(16) . . . . ?
C11 N2 C15 C14 -24(3) . . . . ?
C11 C12 C13 C14 -63(2) . . . . ?
C12 C13 C14 C15 10(2) . . . . ?
C13 C14 C15 N2 36(3) . . . . ?
C15 N2 C10 C9 49(2) . . . . ?
C15 N2 C11 C12 -32(2) . . . . ?
N3 C17 C18 C19 175.5(10) . . . . ?
N3 C17 C18 C23 -1.7(11) . . . . ?
N3 C17 C22 C21 -176.4(13) . . . . ?
N3 C17 C22 C26 -2(2) . . . . ?
N3 C17A C18A C19A 178.9(15) . . . . ?
N3 C17A C18A C23A -7.3(15) . . . . ?
N3 C17A C22A C21A 177(2) . . . . ?
N3 C17A C22A C26A 5(3) . . . . ?
C17 N3 C16 C2 -178.9(7) . . . . ?
C17 C18 C19 C20 5.5(17) . . . . ?
C17 C18 C23 C24 113.1(13) . . . . ?
C17 C18 C23 C25 -123.5(12) . . . . ?
C17 C22 C26 C27 147.2(18) . . . . ?
C17 C22 C26 C28 -94.5(19) . . . . ?
C18 C17 C22 C21 4(2) . . . . ?
C18 C17 C22 C26 178.5(12) . . . . ?
C18 C19 C20 C21 -4.9(19) . . . . ?
C19 C18 C23 C24 -64.2(15) . . . . ?
C19 C18 C23 C25 59.3(16) . . . . ?
C19 C20 C21 C22 4(2) . . . . ?
C20 C21 C22 C17 -4(3) . . . . ?
C20 C21 C22 C26 -178.4(14) . . . . ?
C21 C22 C26 C27 -39(2) . . . . ?
C21 C22 C26 C28 79.6(19) . . . . ?
C22 C17 C18 C19 -5.1(15) . . . . ?
C22 C17 C18 C23 177.6(13) . . . . ?
C23 C18 C19 C20 -177.2(11) . . . . ?
N4 C29 C30 Dy1 -141.9(4) . . . . ?
N4 C29 C30 C31 -6.9(6) . . . . ?
N4 C29 C30 C44 -180.0(6) . . . . ?
N4 C29 C57 N7 158.5(6) . . . . ?
N4 C29 C57 C58 -15.7(9) . . . . ?
N4 C37 C38 N5 -146.4(14) . . . . ?
N4 C37 C38A N5A -166(2) . . . . ?
N6 C45 C46 C47 -179.0(7) . . . . ?
N6 C45 C46 C51 3.2(11) . . . . ?
N6 C45 C50 C49 179.0(7) . . . . ?
N6 C45 C50 C54 -0.2(10) . . . . ?
N7 C57 C58 C59 1.7(11) . . . . ?
N8 C59 C60 C61 179.6(7) . . . . ?
N9 C64 C65 C66 -1.9(13) . . . . ?
N10 C66 C67 C68 -178.8(8) . . . . ?
C1 N1 C9 C10 96.0(18) . . . . ?
C1 N1 C8 C3 1.2(7) . . . . ?
C1 N1 C8 C7 -178.4(6) . . . . ?
C1 N1 C9A C10A 116(4) . . . . ?
C1 C2 C3 C4 179.0(7) . . . . ?
C1 C2 C3 C8 -0.8(7) . . . . ?
C1 C2 C16 N3 3.4(10) . . . . ?
C2 C3 C4 C5 -178.9(7) . . . . ?
C2 C3 C8 N1 -0.2(6) . . . . ?
C2 C3 C8 C7 179.4(6) . . . . ?
C3 C2 C16 N3 178.3(6) . . . . ?
C3 C4 C5 C6 -0.5(10) . . . . ?
C4 C3 C8 N1 179.9(5) . . . . ?
C4 C3 C8 C7 -0.5(9) . . . . ?
C4 C5 C6 C7 -0.5(11) . . . . ?
C5 C6 C7 C8 0.9(11) . . . . ?
C6 C7 C8 N1 179.1(6) . . . . ?
C6 C7 C8 C3 -0.5(10) . . . . ?
C8 N1 C9 C10 -83(2) . . . . ?
C8 N1 C1 Dy1 -167.0(5) . . . . ?
C8 N1 C1 C2 -1.6(7) . . . . ?
C8 N1 C9A C10A -51(5) . . . . ?
C8 C3 C4 C5 0.9(9) . . . . ?
C16 N3 C17 C18 -84.8(8) . . . . ?
C16 N3 C17 C22 95.8(12) . . . . ?
C16 N3 C17A C18A -92.7(11) . . . . ?
C16 N3 C17A C22A 85.8(19) . . . . ?
C16 C2 C3 C4 3.5(11) . . . . ?
C16 C2 C3 C8 -176.3(6) . . . . ?
C29 N4 C36 C31 -8.4(7) . . . . ?
C29 N4 C36 C35 171.5(7) . . . . ?
C29 N4 C37 C38 143.5(11) . . . . ?
C29 N4 C37 C38A 130.3(15) . . . . ?
C29 C30 C31 C32 -177.2(6) . . . . ?
C29 C30 C31 C36 2.2(6) . . . . ?
C29 C30 C44 Dy1 37.8(6) . . . . ?
C29 C30 C44 N6 3.9(11) . . . . ?
C29 C57 C58 C59 175.7(7) . . . . ?
C30 C29 C57 N7 -63.2(8) . . . . ?
C30 C29 C57 C58 122.6(7) . . . . ?
C30 C31 C32 C33 179.9(6) . . . . ?
C30 C31 C36 N4 3.8(7) . . . . ?
C30 C31 C36 C35 -176.1(6) . . . . ?
C31 C30 C44 Dy1 -134.3(5) . . . . ?
C31 C30 C44 N6 -168.2(5) . . . . ?
C31 C32 C33 C34 -3.5(12) . . . . ?
C32 C31 C36 N4 -176.7(6) . . . . ?
C32 C31 C36 C35 3.3(10) . . . . ?
C32 C33 C34 C35 2.4(15) . . . . ?
C33 C34 C35 C36 1.5(15) . . . . ?
C34 C35 C36 N4 175.7(8) . . . . ?
C34 C35 C36 C31 -4.4(12) . . . . ?
C36 N4 C29 Dy1 -79.0(8) . . . . ?
C36 N4 C29 C30 9.4(7) . . . . ?
C36 N4 C29 C57 155.2(6) . . . . ?
C36 N4 C37 C38 -77.9(12) . . . . ?
C36 N4 C37 C38A -91.1(15) . . . . ?
C36 C31 C32 C33 0.6(10) . . . . ?
C37 N4 C29 Dy1 64.2(9) . . . . ?
C37 N4 C29 C30 152.6(5) . . . . ?
C37 N4 C29 C57 -61.6(8) . . . . ?
C37 N4 C36 C31 -150.9(6) . . . . ?
C37 N4 C36 C35 29.0(10) . . . . ?
N5 C39 C40 C41 -57(2) . . . . ?
C38 N5 C39 C40 -176.1(19) . . . . ?
C38 N5 C43 C42 178.8(16) . . . . ?
C39 N5 C38 C37 164.3(17) . . . . ?
C39 N5 C43 C42 -56(2) . . . . ?
C39 C40 C41 C42 56.6(19) . . . . ?
C40 C41 C42 C43 -53(2) . . . . ?
C41 C42 C43 N5 53(2) . . . . ?
C43 N5 C38 C37 -69(2) . . . . ?
C43 N5 C39 C40 57(2) . . . . ?
C44 N6 C45 C46 -84.2(8) . . . . ?
C44 N6 C45 C50 97.4(7) . . . . ?
C44 C30 C31 C32 -3.1(10) . . . . ?
C44 C30 C31 C36 176.2(6) . . . . ?
C45 N6 C44 Dy1 162.1(5) . . . . ?
C45 N6 C44 C30 -158.6(6) . . . . ?
C45 C46 C47 C48 0.9(13) . . . . ?
C45 C46 C51 C52 104.5(19) . . . . ?
C45 C46 C51 C53 -134.9(17) . . . . ?
C45 C46 C51 C52A 113(3) . . . . ?
C45 C46 C51 C53A -109(3) . . . . ?
C45 C50 C54 C55 140.9(13) . . . . ?
C45 C50 C54 C56 -82.7(15) . . . . ?
C45 C50 C54 C55A 115.0(18) . . . . ?
C45 C50 C54 C56A -122.0(14) . . . . ?
C46 C45 C50 C49 0.5(11) . . . . ?
C46 C45 C50 C54 -178.7(7) . . . . ?
C46 C47 C48 C49 -1.1(14) . . . . ?
C47 C46 C51 C52 -73(2) . . . . ?
C47 C46 C51 C53 47.3(18) . . . . ?
C47 C46 C51 C52A -64(3) . . . . ?
C47 C46 C51 C53A 73(3) . . . . ?
C47 C48 C49 C50 1.1(14) . . . . ?
C48 C49 C50 C45 -0.7(13) . . . . ?
C48 C49 C50 C54 178.4(9) . . . . ?
C49 C50 C54 C55 -38.3(16) . . . . ?
C49 C50 C54 C56 98.2(15) . . . . ?
C49 C50 C54 C55A -64(2) . . . . ?
C49 C50 C54 C56A 58.9(16) . . . . ?
C50 C45 C46 C47 -0.5(11) . . . . ?
C50 C45 C46 C51 -178.4(7) . . . . ?
C51 C46 C47 C48 178.8(8) . . . . ?
C57 N7 C61 C60 1.8(10) . . . . ?
C57 C29 C30 Dy1 76.2(6) . . . . ?
C57 C29 C30 C31 -148.9(6) . . . . ?
C57 C29 C30 C44 38.1(10) . . . . ?
C57 C58 C59 N8 179.2(7) . . . . ?
C57 C58 C59 C60 0.9(11) . . . . ?
C58 C59 C60 C61 -2.1(11) . . . . ?
C59 C60 C61 N7 0.8(12) . . . . ?
C61 N7 C57 C29 -177.4(6) . . . . ?
C61 N7 C57 C58 -3.1(9) . . . . ?
C62 N8 C59 C58 1.0(14) . . . . ?
C62 N8 C59 C60 179.3(9) . . . . ?
C63 N8 C59 C58 -178.5(8) . . . . ?
C63 N8 C59 C60 -0.2(12) . . . . ?
C64 N9 C68 C67 -1.4(13) . . . . ?
C64 C65 C66 N10 179.0(8) . . . . ?
C64 C65 C66 C67 1.5(12) . . . . ?
C65 C66 C67 C68 -1.2(12) . . . . ?
C66 C67 C68 N9 1.2(13) . . . . ?
C68 N9 C64 C65 1.8(12) . . . . ?
C69 N10 C66 C65 7.9(13) . . . . ?
C69 N10 C66 C67 -174.7(8) . . . . ?
C70 N10 C66 C65 -169.7(9) . . . . ?
C70 N10 C66 C67 7.7(12) . . . . ?
N2A C11A C12A C13A 31(4) . . . . ?
C9A N1 C1 Dy1 24.7(17) . . . . ?
C9A N1 C1 C2 -169.9(14) . . . . ?
C9A N1 C8 C3 169.5(18) . . . . ?
C9A N1 C8 C7 -10(2) . . . . ?
C10A N2A C11A C12A 159(3) . . . . ?
C10A N2A C15A C14A 152(3) . . . . ?
C11A N2A C10A C9A 146(3) . . . . ?
C11A N2A C15A C14A 11(4) . . . . ?
C11A C12A C13A C14A 32(4) . . . . ?
C12A C13A C14A C15A -66(3) . . . . ?
C13A C14A C15A N2A 47(4) . . . . ?
C15A N2A C10A C9A 3(5) . . . . ?
C15A N2A C11A C12A -52(3) . . . . ?
N5A C39A C40A C41A -54(3) . . . . ?
C38A N5A C39A C40A -179(3) . . . . ?
C38A N5A C43A C42A 172(2) . . . . ?
C39A N5A C38A C37 174(3) . . . . ?
C39A N5A C43A C42A -61(3) . . . . ?
C39A C40A C41A C42A 54(3) . . . . ?
C40A C41A C42A C43A -56(3) . . . . ?
C41A C42A C43A N5A 62(3) . . . . ?
C43A N5A C38A C37 -63(3) . . . . ?
C43A N5A C39A C40A 55(3) . . . . ?
C17A N3 C16 C2 -174.7(10) . . . . ?
C17A C18A C19A C20A 4(3) . . . . ?
C17A C18A C23A C24A 112(2) . . . . ?
C17A C18A C23A C25A -130.1(19) . . . . ?
C17A C22A C26A C27A 146(3) . . . . ?
C17A C22A C26A C28A -87(3) . . . . ?
C18A C17A C22A C21A -4(3) . . . . ?
C18A C17A C22A C26A -176.3(18) . . . . ?
C18A C19A C20A C21A -3(3) . . . . ?
C19A C18A C23A C24A -74(2) . . . . ?
C19A C18A C23A C25A 44(2) . . . . ?
C19A C20A C21A C22A -1(4) . . . . ?
C20A C21A C22A C17A 5(4) . . . . ?
C20A C21A C22A C26A 176(2) . . . . ?
C21A C22A C26A C27A -25(4) . . . . ?
C21A C22A C26A C28A 102(3) . . . . ?
C22A C17A C18A C19A 0(2) . . . . ?
C22A C17A C18A C23A 174(2) . . . . ?
C23A C18A C19A C20A -170.1(18) . . . . ?
C1A C1B C1C C1D 178.8(18) . . . . ?
C1B C1C C1D C1E 179(3) . . . . ?
C1C C1D C1E C1F -177(3) . . . . ?
C1G C1H C1I C1J 179(2) . . . . ?
C1G C1H C1M C1L -178(2) . . . . ?
C1H C1I C1J C1K 0(5) . . . . ?
C1I C1H C1M C1L 3(3) . . . . ?
C1I C1J C1K C1L 0(6) . . . . ?
C1J C1K C1L C1M 1(5) . . . . ?
C1K C1L C1M C1H -3(5) . . . . ?
C1M C1H C1I C1J -2(3) . . . . ?
